data_4002708
loop_
_publ_author_name
'Shafikov, Marsel Z.'
'Suleymanova, Alfiya F.'
'Czerwieniec, Rafa\/l'
'Yersin, Hartmut'

_publ_section_title
;
 Design Strategy for Ag(I)-Based Thermally Activated Delayed Fluorescence
 Reaching an Efficiency Breakthrough
;
_journal_issue 4
_journal_name_full 'Chemistry of Materials'
_journal_page_first 1708
_journal_paper_doi 10.1021/acs.chemmater.6b05175
_journal_volume 29
_journal_year 2017
_chemical_formula_moiety 'C46 H54 Ag B9 N2 P2, 0.5(C4 H10 O)'
_chemical_formula_sum 'C48 H59 Ag B9 N2 O0.5 P2'
_chemical_formula_weight 939.07
_space_group_crystal_system monoclinic
_space_group_IT_number 14
_space_group_name_Hall '-P 2ybc'
_space_group_name_H-M_alt 'P 1 21/c 1'
_symmetry_space_group_name_Hall '-P 2ybc'
_symmetry_space_group_name_H-M 'P 1 21/c 1'
_atom_sites_solution_hydrogens mixed
_audit_creation_date 2016-05-10
_audit_creation_method
;
Olex2 1.2-alpha
(compiled 2016.02.24 svn.r3266 for OlexSys, GUI svn.r5155)
;
_cell_angle_alpha 90
_cell_angle_beta 99.6853(7)
_cell_angle_gamma 90
_cell_formula_units_Z 8
_cell_length_a 18.24578(12)
_cell_length_b 23.5847(2)
_cell_length_c 23.60800(17)
_cell_measurement_reflns_used 35923
_cell_measurement_temperature 293.53(10)
_cell_measurement_theta_max 73.4400
_cell_measurement_theta_min 3.7910
_cell_volume 10014.22(13)
_computing_cell_refinement 'CrysAlisPro 1.171.38.42b (Rigaku OD, 2015)'
_computing_data_collection 'CrysAlisPro 1.171.38.42b (Rigaku OD, 2015)'
_computing_data_reduction 'CrysAlisPro 1.171.38.42b (Rigaku OD, 2015)'
_computing_molecular_graphics 'Olex2 (Dolomanov et al., 2009)'
_computing_publication_material 'Olex2 (Dolomanov et al., 2009)'
_computing_structure_refinement 'ShelXL (Sheldrick, 2015)'
_computing_structure_solution 'SHELXT 2014/5 (Sheldrick, 2014)'
_diffrn_ambient_environment air
_diffrn_ambient_temperature 293.53(10)
_diffrn_detector 'CCD plate'
_diffrn_detector_area_resol_mean 5.1773
_diffrn_detector_type Atlas
_diffrn_measured_fraction_theta_full 0.993
_diffrn_measured_fraction_theta_max 0.966
_diffrn_measurement_details
;
List of Runs (angles in degrees, time in seconds):

  # Type    Start    End  Width  t~exp~   \w     \q     \k     \f   Frames
--------------------------------------------------------------------------
  1  \w   -115.00 -11.00   0.50   10.00    --  -40.71 -57.00-120.00  208
  2  \w    -98.00  -2.00   0.50   10.00    --  -40.71 125.00  90.00  192
  3  \w     29.00  69.00   0.50   30.00    --  106.98 -30.00 120.00   80
  4  \w     73.00 158.00   0.50   30.00    --  106.98  77.00  60.00  170
  5  \w     23.00 109.00   0.50   30.00    --  106.98 -94.00 -60.00  172
  6  \w     29.00  69.00   0.50   30.00    --  106.98 -30.00 -60.00   80
  7  \w     29.00  69.00   0.50   30.00    --  106.98 -30.00 -30.00   80
  8  \w     32.00  77.00   0.50   30.00    --  106.98 -45.00-150.00   90
  9  \w     28.00 141.00   0.50   30.00    --  106.98 -77.00 -30.00  226
 10  \w     77.00 158.00   0.50   30.00    --  106.98  61.00 120.00  162
 11  \w   -115.00 -11.00   0.50   10.00    --  -40.71 -57.00   0.00  208
 12  \w   -115.00 -11.00   0.50   10.00    --  -40.71 -57.00 120.00  208
 13  \w    -20.00  83.00   0.50   10.00    --   40.71 -99.00 -90.00  206
 14  \w     79.00 119.00   0.50   30.00    --  106.98  45.00 -60.00   80
;
_diffrn_measurement_device 'four-circle diffractometer'
_diffrn_measurement_device_type 'SuperNova, Single source at offset, Atlas'
_diffrn_measurement_method '\w scans'
_diffrn_orient_matrix_type 'CrysAlisPro convention (1999,Acta A55,543-557)'
_diffrn_orient_matrix_UB_11 -0.0195472000
_diffrn_orient_matrix_UB_12 0.0635926000
_diffrn_orient_matrix_UB_13 -0.0032624000
_diffrn_orient_matrix_UB_21 0.0539770000
_diffrn_orient_matrix_UB_22 0.0091191000
_diffrn_orient_matrix_UB_23 -0.0427661000
_diffrn_orient_matrix_UB_31 -0.0636139000
_diffrn_orient_matrix_UB_32 -0.0118844000
_diffrn_orient_matrix_UB_33 -0.0503952000
_diffrn_radiation_monochromator mirror
_diffrn_radiation_probe x-ray
_diffrn_radiation_type CuK\a
_diffrn_radiation_wavelength 1.54184
_diffrn_reflns_av_R_equivalents 0.0242
_diffrn_reflns_av_unetI/netI 0.0218
_diffrn_reflns_Laue_measured_fraction_full 0.993
_diffrn_reflns_Laue_measured_fraction_max 0.966
_diffrn_reflns_limit_h_max 22
_diffrn_reflns_limit_h_min -22
_diffrn_reflns_limit_k_max 27
_diffrn_reflns_limit_k_min -28
_diffrn_reflns_limit_l_max 29
_diffrn_reflns_limit_l_min -29
_diffrn_reflns_number 59570
_diffrn_reflns_point_group_measured_fraction_full 0.993
_diffrn_reflns_point_group_measured_fraction_max 0.966
_diffrn_reflns_theta_full 67.500
_diffrn_reflns_theta_max 73.484
_diffrn_reflns_theta_min 3.404
_diffrn_source 'micro-focus sealed X-ray tube'
_diffrn_source_type 'SuperNova (Cu) X-ray Source'
_exptl_absorpt_coefficient_mu 4.089
_exptl_absorpt_correction_T_max 0.976
_exptl_absorpt_correction_T_min 0.928
_exptl_absorpt_correction_type gaussian
_exptl_absorpt_process_details
;
CrysAlisPro 1.171.38.42b (Rigaku Oxford Diffraction, 2015)
Numerical absorption correction based on gaussian integration over
            a multifaceted crystal model
Empirical absorption correction using spherical harmonics,
 implemented in SCALE3 ABSPACK scaling algorithm.
;
_exptl_crystal_colour 'light yellow'
_exptl_crystal_colour_modifier light
_exptl_crystal_colour_primary yellow
_exptl_crystal_density_diffrn 1.246
_exptl_crystal_description plate
_exptl_crystal_F_000 3896
_exptl_crystal_size_max 0.212
_exptl_crystal_size_mid 0.12
_exptl_crystal_size_min 0.076
_refine_diff_density_max 0.862
_refine_diff_density_min -0.754
_refine_diff_density_rms 0.059
_refine_ls_extinction_method none
_refine_ls_goodness_of_fit_ref 1.019
_refine_ls_hydrogen_treatment mixed
_refine_ls_matrix_type full
_refine_ls_number_parameters 1180
_refine_ls_number_reflns 19465
_refine_ls_number_restraints 3
_refine_ls_restrained_S_all 1.019
_refine_ls_R_factor_all 0.0330
_refine_ls_R_factor_gt 0.0298
_refine_ls_shift/su_max 0.005
_refine_ls_shift/su_mean 0.000
_refine_ls_structure_factor_coef Fsqd
_refine_ls_weighting_details 'w=1/[\s^2^(Fo^2^)+(0.0499P)^2^+5.8400P] where P=(Fo^2^+2Fc^2^)/3'
_refine_ls_weighting_scheme calc
_refine_ls_wR_factor_gt 0.0830
_refine_ls_wR_factor_ref 0.0854
_reflns_Friedel_coverage 0.000
_reflns_number_gt 17850
_reflns_number_total 19465
_reflns_threshold_expression 'I > 2\s(I)'
_cod_data_source_file cm6b05175_si_004.cif
_cod_data_source_block p055_sq
_cod_depositor_comments
;
        Adding full bibliography for 4002708.cif.

2020-05-08
Z value and formula fixed to values more according to usual
chemical conventions.                 miguel
;
_cod_original_formula_sum 'C96 H118 Ag2 B18 N4 O P4'
_cod_original_formula_weight 1878.14
_cod_original_formula_moiety '2(C46 H54 Ag B9 N2 P2), C4 H10 O'
_cod_original_formula_units_Z 4
_cod_original_cell_volume 10014.25(13)
_cod_database_code 4002708
_chemical_oxdiff_formula 'C46 H54 B9 N2 P2 Ag'
_chemical_oxdiff_usercomment Suleymanova_Yersin_AS22
_shelx_space_group_comment
;
The symmetry employed for this shelxl refinement is uniquely defined
by the following loop, which should always be used as a source of
symmetry information in preference to the above space-group names.
They are only intended as comments.
;
_reflns_odcompleteness_completeness 99.32
_reflns_odcompleteness_iscentric 1
_reflns_odcompleteness_theta 66.97
_olex2_refinement_description
;
1. Fixed Uiso
 At 1.2 times of:
  All B(H) groups, All C(H) groups, All C(H,H) groups
 At 1.5 times of:
  All C(H,H,H) groups
2. Restrained distances
 H6B-B6 = B6-H6A
 1.1 with sigma of 0.02
 H6B-B5 \\sim H6B-B1
 with sigma of 0.01
3.a Secondary CH2 refined with riding coordinates:
 C49(H49A,H49B), C17(H17A,H17B), C50(H50A,H50B), C48(H48A,H48B), C19(H19A,
 H19B), C18(H18A,H18B), C63(H63A,H63B), C4(H4A,H4B), C61(H61A,H61B), C62(H62A,
 H62B), C4AA(H4AA,H4AB), C3AA(H3AA,H3AB), C95(H95A,H95B), C94(H94A,H94B)
3.b Aromatic/amide H refined with riding coordinates:
 C28(H28), C68(H68), C40(H40), C29(H29), C44(H44), C34(H34), C15(H15A),
 C35(H35), C52(H52), C30(H30), C72(H72), C74(H74), C6(H6), C86(H86), C80(H80),
 C59(H59), C32(H32), C76(H76), C13(H13A), C38(H38), C7(H7), C36(H36), C75(H75),
 C78(H78), C12(H12A), C31(H31), C77(H77), C0AA(H0AA), C58(H58), C70(H70),
 C22(H22), C69(H69), C26(H26), C37(H37), C66(H66), C71(H71), C43(H43), C65(H65),
  C53(H53), C81(H81), C41(H41), C24(H24), C42(H42), C90(H90), C23(H23),
 C87(H87), C84(H84), C25(H25), C82(H82), C83(H83), C88(H88), C89(H89)
3.c Idealised Me refined as rotating group:
 C20(H20A,H20B,H20C), C47(H47A,H47B,H47C), C64(H64A,H64B,H64C), C2AA(H2AA,H2AB,
 H2AC), C93(H93A,H93B,H93C), C96(H96A,H96B,H96C)
3.d Boron cage BH refined with riding coordinates:
 B7(H7A), B9(H9), B13(H13), B10(H10), B11(H11), B12(H12), B15(H15), B17(H17)
;
_shelx_shelxl_version_number 2014/7
_olex2_date_sample_data_collection 2016-04-28
_olex2_date_sample_submission 2016-04-22
_olex2_diffrn_ambient_temperature_device 'Oxford Cryosystems CryoStream 700'
_olex2_exptl_crystal_mounting_method 'The crystal was mounted on a MITIGEN holder with inert oil'
_olex2_submission_original_sample_id AS-22
_olex2_submission_special_instructions 'No special instructions were received'
_oxdiff_exptl_absorpt_empirical_details
;
Empirical correction (ABSPACK) includes:
- Absorption correction using spherical harmonics
- Frame scaling
;
_oxdiff_exptl_absorpt_empirical_full_max 1.833
_oxdiff_exptl_absorpt_empirical_full_min 0.696

loop_
_space_group_symop_operation_xyz
'x, y, z'
'-x, y+1/2, -z+1/2'
'-x, -y, -z'
'x, -y-1/2, z-1/2'

loop_
_atom_site_label
_atom_site_type_symbol
_atom_site_fract_x
_atom_site_fract_y
_atom_site_fract_z
_atom_site_U_iso_or_equiv
_atom_site_adp_type
_atom_site_occupancy
_atom_site_site_symmetry_order
_atom_site_calc_flag
_atom_site_refinement_flags_posn
Ag2 Ag 0.68755(2) 0.00607(2) 0.67951(2) 0.02367(4) Uani 1 1 d .
Ag1 Ag 0.76383(2) 0.65724(2) 0.59671(2) 0.02511(5) Uani 1 1 d .
P1 P 0.69698(3) 0.57566(2) 0.62404(2) 0.02333(10) Uani 1 1 d .
P2 P 0.76946(3) 0.68863(2) 0.69747(2) 0.02260(10) Uani 1 1 d .
P3 P 0.77737(3) 0.00107(2) 0.76696(2) 0.02274(10) Uani 1 1 d .
P4 P 0.70721(3) 0.10996(2) 0.68274(2) 0.02573(11) Uani 1 1 d .
N2 N 0.86544(9) 0.66831(7) 0.55070(7) 0.0235(3) Uani 1 1 d .
N3 N 0.57052(9) -0.03198(7) 0.64912(7) 0.0248(3) Uani 1 1 d .
N1 N 0.73264(9) 0.72635(7) 0.52684(7) 0.0254(3) Uani 1 1 d .
N4 N 0.68531(10) -0.02700(8) 0.58726(7) 0.0276(4) Uani 1 1 d .
C39 C 0.84969(11) 0.72267(9) 0.74078(9) 0.0271(4) Uani 1 1 d .
C46 C 0.71858(10) 0.56978(8) 0.70293(8) 0.0216(4) Uani 1 1 d .
C28 C 0.55353(11) 0.60364(9) 0.64575(9) 0.0284(4) Uani 1 1 d .
H28 H 0.5771 0.6175 0.6810 0.034 Uiso 1 1 calc R
C27 C 0.59576(11) 0.57963(9) 0.60798(8) 0.0252(4) Uani 1 1 d .
C67 C 0.76225(11) -0.05221(9) 0.81998(9) 0.0269(4) Uani 1 1 d .
C16 C 0.92840(11) 0.63853(9) 0.56112(8) 0.0268(4) Uani 1 1 d .
C10 C 0.86093(11) 0.71407(9) 0.51574(8) 0.0252(4) Uani 1 1 d .
C9 C 0.79132(11) 0.74484(9) 0.50326(8) 0.0255(4) Uani 1 1 d .
C45 C 0.75021(10) 0.62571(8) 0.73870(8) 0.0216(4) Uani 1 1 d .
C8 C 0.78615(13) 0.79179(9) 0.46555(9) 0.0304(4) Uani 1 1 d .
C68 C 0.71016(12) -0.09403(9) 0.80102(10) 0.0302(4) Uani 1 1 d .
H68 H 0.6814 -0.0911 0.7647 0.036 Uiso 1 1 calc R
C40 C 0.84343(13) 0.75865(9) 0.78644(9) 0.0323(5) Uani 1 1 d .
H40 H 0.7968 0.7672 0.7950 0.039 Uiso 1 1 calc R
C73 C 0.87279(11) -0.01535(9) 0.75785(8) 0.0257(4) Uani 1 1 d .
C29 C 0.47688(12) 0.60717(10) 0.63136(9) 0.0307(4) Uani 1 1 d .
H29 H 0.4493 0.6232 0.6570 0.037 Uiso 1 1 calc R
C85 C 0.77004(12) 0.13346(10) 0.63476(9) 0.0314(4) Uani 1 1 d .
C92 C 0.75155(11) 0.12555(9) 0.75700(9) 0.0265(4) Uani 1 1 d .
C55 C 0.55711(11) -0.04672(9) 0.59224(9) 0.0277(4) Uani 1 1 d .
C21 C 0.71325(12) 0.50758(10) 0.59215(9) 0.0291(4) Uani 1 1 d .
C51 C 0.51577(11) -0.03547(9) 0.67969(10) 0.0294(4) Uani 1 1 d .
C56 C 0.61695(12) -0.04194(9) 0.55967(9) 0.0290(4) Uani 1 1 d .
C33 C 0.69458(11) 0.73942(9) 0.69915(8) 0.0263(4) Uani 1 1 d .
C49 C 0.51670(12) -0.06755(10) 0.78262(10) 0.0331(5) Uani 1 1 d .
H49A H 0.4645 -0.0778 0.7742 0.040 Uiso 1 1 calc R
H49B H 0.5456 -0.1006 0.7755 0.040 Uiso 1 1 calc R
C44 C 0.91986(12) 0.71119(10) 0.72744(10) 0.0342(5) Uani 1 1 d .
H44 H 0.9245 0.6881 0.6963 0.041 Uiso 1 1 calc R
C79 C 0.62846(12) 0.15825(9) 0.66670(9) 0.0294(4) Uani 1 1 d .
C34 C 0.62800(12) 0.72894(9) 0.71825(9) 0.0303(4) Uani 1 1 d .
H34 H 0.6217 0.6952 0.7373 0.036 Uiso 1 1 calc R
C17 C 0.93286(11) 0.58754(9) 0.59923(8) 0.0284(4) Uani 1 1 d .
H17A H 0.8857 0.5831 0.6126 0.034 Uiso 1 1 calc R
H17B H 0.9708 0.5941 0.6327 0.034 Uiso 1 1 calc R
C57 C 0.60291(14) -0.05266(10) 0.49980(9) 0.0358(5) Uani 1 1 d .
C11 C 0.92159(12) 0.73247(10) 0.49017(9) 0.0304(4) Uani 1 1 d .
C15 C 0.99099(12) 0.65454(10) 0.53671(9) 0.0330(5) Uani 1 1 d .
H15A H 1.0345 0.6333 0.5442 0.040 Uiso 1 1 calc R
C35 C 0.57045(13) 0.76842(10) 0.70926(10) 0.0373(5) Uani 1 1 d .
H35 H 0.5258 0.7607 0.7217 0.045 Uiso 1 1 calc R
C54 C 0.48698(12) -0.06586(9) 0.56457(10) 0.0344(5) Uani 1 1 d .
C52 C 0.44396(12) -0.05453(10) 0.65458(11) 0.0369(5) Uani 1 1 d .
H52 H 0.4064 -0.0568 0.6767 0.044 Uiso 1 1 calc R
C30 C 0.44124(12) 0.58689(10) 0.57904(10) 0.0339(5) Uani 1 1 d .
H30 H 0.3897 0.5883 0.5699 0.041 Uiso 1 1 calc R
C72 C 0.80544(13) -0.05735(10) 0.87432(10) 0.0354(5) Uani 1 1 d .
H72 H 0.8414 -0.0302 0.8872 0.042 Uiso 1 1 calc R
C91 C 0.78233(11) 0.07277(9) 0.79849(8) 0.0246(4) Uani 1 1 d .
C74 C 0.91930(12) 0.02649(10) 0.74258(9) 0.0306(4) Uani 1 1 d .
H74 H 0.9035 0.0640 0.7403 0.037 Uiso 1 1 calc R
C50 C 0.53162(12) -0.01955(9) 0.74231(10) 0.0310(4) Uani 1 1 d .
H50A H 0.5011 0.0128 0.7484 0.037 Uiso 1 1 calc R
H50B H 0.5833 -0.0081 0.7522 0.037 Uiso 1 1 calc R
C5 C 0.66713(12) 0.75237(9) 0.51341(9) 0.0287(4) Uani 1 1 d .
C6 C 0.65813(13) 0.79941(10) 0.47589(10) 0.0350(5) Uani 1 1 d .
H6 H 0.6121 0.8172 0.4670 0.042 Uiso 1 1 calc R
C86 C 0.84602(13) 0.14177(11) 0.65184(10) 0.0380(5) Uani 1 1 d .
H86 H 0.8663 0.1408 0.6907 0.046 Uiso 1 1 calc R
C80 C 0.55817(12) 0.13770(10) 0.67149(9) 0.0325(5) Uani 1 1 d .
H80 H 0.5526 0.0999 0.6810 0.039 Uiso 1 1 calc R
C59 C 0.72975(15) -0.02780(11) 0.49764(10) 0.0401(5) Uani 1 1 d .
H59 H 0.7685 -0.0214 0.4773 0.048 Uiso 1 1 calc R
C32 C 0.55917(12) 0.56119(10) 0.55444(9) 0.0332(5) Uani 1 1 d .
H32 H 0.5865 0.5465 0.5280 0.040 Uiso 1 1 calc R
C76 C 1.01326(12) -0.04293(10) 0.73428(10) 0.0343(5) Uani 1 1 d .
H76 H 1.0602 -0.0521 0.7266 0.041 Uiso 1 1 calc R
C13 C 0.84955(14) 0.80939(10) 0.44158(10) 0.0363(5) Uani 1 1 d .
H13A H 0.8459 0.8408 0.4174 0.044 Uiso 1 1 calc R
C38 C 0.70314(13) 0.79136(10) 0.67198(10) 0.0347(5) Uani 1 1 d .
H38 H 0.7476 0.7993 0.6592 0.042 Uiso 1 1 calc R
C7 C 0.71720(13) 0.81880(10) 0.45264(9) 0.0347(5) Uani 1 1 d .
H7 H 0.7115 0.8500 0.4282 0.042 Uiso 1 1 calc R
C48 C 0.53633(14) -0.05117(10) 0.84546(10) 0.0381(5) Uani 1 1 d .
H48A H 0.5066 -0.0187 0.8528 0.046 Uiso 1 1 calc R
H48B H 0.5882 -0.0401 0.8537 0.046 Uiso 1 1 calc R
C36 C 0.57971(14) 0.81899(10) 0.68184(11) 0.0397(5) Uani 1 1 d .
H36 H 0.5410 0.8451 0.6754 0.048 Uiso 1 1 calc R
C75 C 0.98914(13) 0.01280(11) 0.73071(10) 0.0347(5) Uani 1 1 d .
H75 H 1.0198 0.0411 0.7203 0.042 Uiso 1 1 calc R
C78 C 0.89696(12) -0.07141(9) 0.76061(9) 0.0304(4) Uani 1 1 d .
H78 H 0.8660 -0.0999 0.7701 0.036 Uiso 1 1 calc R
C60 C 0.74124(13) -0.02113(10) 0.55786(9) 0.0327(5) Uani 1 1 d .
C12 C 0.91415(14) 0.78121(11) 0.45347(10) 0.0371(5) Uani 1 1 d .
H12A H 0.9547 0.7935 0.4376 0.045 Uiso 1 1 calc R
C19 C 0.95388(13) 0.48191(10) 0.61056(10) 0.0352(5) Uani 1 1 d .
H19A H 0.9920 0.4886 0.6438 0.042 Uiso 1 1 calc R
H19B H 0.9066 0.4787 0.6239 0.042 Uiso 1 1 calc R
C31 C 0.48243(12) 0.56456(11) 0.54038(10) 0.0370(5) Uani 1 1 d .
H31 H 0.4586 0.5517 0.5048 0.044 Uiso 1 1 calc R
C18 C 0.95083(12) 0.53245(10) 0.57025(9) 0.0310(4) Uani 1 1 d .
H18A H 0.9132 0.5257 0.5367 0.037 Uiso 1 1 calc R
H18B H 0.9984 0.5364 0.5574 0.037 Uiso 1 1 calc R
C77 C 0.96733(12) -0.08492(10) 0.74927(10) 0.0346(5) Uani 1 1 d .
H77 H 0.9835 -0.1224 0.7518 0.042 Uiso 1 1 calc R
C0AA C 0.98737(12) 0.70100(11) 0.50221(10) 0.0354(5) Uani 1 1 d .
H0AA H 1.0287 0.7119 0.4866 0.042 Uiso 1 1 calc R
C63 C 0.83822(14) -0.11672(11) 0.60943(11) 0.0419(5) Uani 1 1 d .
H63A H 0.7933 -0.1272 0.5834 0.050 Uiso 1 1 calc R
H63B H 0.8251 -0.1104 0.6471 0.050 Uiso 1 1 calc R
C58 C 0.66171(15) -0.04360(11) 0.46957(9) 0.0411(6) Uani 1 1 d .
H58 H 0.6540 -0.0485 0.4299 0.049 Uiso 1 1 calc R
C70 C 0.74222(15) -0.14395(11) 0.88981(12) 0.0450(6) Uani 1 1 d .
H70 H 0.7351 -0.1742 0.9135 0.054 Uiso 1 1 calc R
C4 C 0.60293(12) 0.72834(10) 0.53839(10) 0.0344(5) Uani 1 1 d .
H4A H 0.6181 0.7249 0.5797 0.041 Uiso 1 1 calc R
H4B H 0.5927 0.6904 0.5232 0.041 Uiso 1 1 calc R
C22 C 0.75727(13) 0.50741(12) 0.54933(9) 0.0368(5) Uani 1 1 d .
H22 H 0.7806 0.5406 0.5407 0.044 Uiso 1 1 calc R
C69 C 0.70064(14) -0.14008(10) 0.83575(11) 0.0394(5) Uani 1 1 d .
H69 H 0.6662 -0.1682 0.8225 0.047 Uiso 1 1 calc R
C26 C 0.67828(13) 0.45742(10) 0.60389(10) 0.0355(5) Uani 1 1 d .
H26 H 0.6486 0.4568 0.6323 0.043 Uiso 1 1 calc R
C37 C 0.64656(15) 0.83082(10) 0.66396(11) 0.0405(5) Uani 1 1 d .
H37 H 0.6533 0.8654 0.6466 0.049 Uiso 1 1 calc R
B1 B 0.72238(13) 0.63038(10) 0.80072(9) 0.0244(4) Uani 1 1 d D
C66 C 0.47583(14) -0.07834(10) 0.50391(11) 0.0435(6) Uani 1 1 d .
H66 H 0.4297 -0.0914 0.4857 0.052 Uiso 1 1 calc R
C71 C 0.79502(15) -0.10271(12) 0.90921(10) 0.0442(6) Uani 1 1 d .
H71 H 0.8234 -0.1057 0.9457 0.053 Uiso 1 1 calc R
C43 C 0.98258(13) 0.73417(11) 0.76067(12) 0.0447(6) Uani 1 1 d .
H43 H 1.0294 0.7260 0.7522 0.054 Uiso 1 1 calc R
C65 C 0.53055(15) -0.07145(11) 0.47336(10) 0.0421(6) Uani 1 1 d .
H65 H 0.5215 -0.0790 0.4341 0.051 Uiso 1 1 calc R
C53 C 0.43003(13) -0.06948(10) 0.59794(12) 0.0401(6) Uani 1 1 d .
H53 H 0.3830 -0.0820 0.5814 0.048 Uiso 1 1 calc R
C81 C 0.49648(13) 0.17289(11) 0.66230(11) 0.0391(5) Uani 1 1 d .
H81 H 0.4499 0.1588 0.6660 0.047 Uiso 1 1 calc R
B7 B 0.81193(12) 0.57150(10) 0.73207(9) 0.0228(4) Uani 1 1 d .
H7A H 0.8575 0.5740 0.7070 0.027 Uiso 1 1 calc R
C61 C 0.81778(13) -0.01075(11) 0.59036(10) 0.0358(5) Uani 1 1 d .
H61A H 0.8147 -0.0020 0.6300 0.043 Uiso 1 1 calc R
H61B H 0.8391 0.0218 0.5741 0.043 Uiso 1 1 calc R
C41 C 0.90636(14) 0.78179(10) 0.81910(10) 0.0404(5) Uani 1 1 d .
H41 H 0.9020 0.8058 0.8496 0.048 Uiso 1 1 calc R
B9 B 0.81555(12) 0.60755(10) 0.79835(9) 0.0233(4) Uani 1 1 d .
H9 H 0.8648 0.6321 0.8174 0.028 Uiso 1 1 calc R
C62 C 0.86893(13) -0.06216(11) 0.58857(11) 0.0408(6) Uani 1 1 d .
H62A H 0.8772 -0.0676 0.5494 0.049 Uiso 1 1 calc R
H62B H 0.9167 -0.0542 0.6122 0.049 Uiso 1 1 calc R
C24 C 0.73183(15) 0.40923(13) 0.53107(11) 0.0489(7) Uani 1 1 d .
H24 H 0.7378 0.3764 0.5106 0.059 Uiso 1 1 calc R
B3 B 0.72529(13) 0.50791(10) 0.80066(10) 0.0247(4) Uani 1 1 d .
B2 B 0.76105(12) 0.57062(10) 0.84025(9) 0.0236(4) Uani 1 1 d .
C42 C 0.97596(14) 0.76912(12) 0.80628(12) 0.0469(6) Uani 1 1 d .
H42 H 1.0183 0.7843 0.8286 0.056 Uiso 1 1 calc R
C90 C 0.74095(14) 0.13631(13) 0.57650(11) 0.0453(6) Uani 1 1 d .
H90 H 0.6903 0.1307 0.5643 0.054 Uiso 1 1 calc R
C23 C 0.76656(14) 0.45813(13) 0.51944(10) 0.0456(6) Uani 1 1 d .
H23 H 0.7966 0.4583 0.4913 0.055 Uiso 1 1 calc R
C87 C 0.89204(15) 0.15155(13) 0.61140(12) 0.0481(6) Uani 1 1 d .
H87 H 0.9429 0.1563 0.6233 0.058 Uiso 1 1 calc R
C84 C 0.63537(14) 0.21462(11) 0.65177(11) 0.0414(6) Uani 1 1 d .
H84 H 0.6818 0.2290 0.6482 0.050 Uiso 1 1 calc R
C25 C 0.68751(15) 0.40867(12) 0.57360(11) 0.0454(6) Uani 1 1 d .
H25 H 0.6640 0.3753 0.5816 0.054 Uiso 1 1 calc R
B5 B 0.66650(12) 0.53172(10) 0.73810(9) 0.0243(4) Uani 1 1 d D
C20 C 0.97028(15) 0.42636(11) 0.58270(12) 0.0444(6) Uani 1 1 d .
H20A H 0.9315 0.4184 0.5509 0.067 Uiso 1 1 calc GR
H20B H 0.9728 0.3963 0.6104 0.067 Uiso 1 1 calc GR
H20C H 1.0169 0.4292 0.5692 0.067 Uiso 1 1 calc GR
B14 B 0.85195(13) 0.09098(11) 0.84773(10) 0.0279(5) Uani 1 1 d .
C4AA C 0.53116(13) 0.76248(11) 0.52677(11) 0.0397(5) Uani 1 1 d .
H4AA H 0.5402 0.7999 0.5437 0.048 Uiso 1 1 calc R
H4AB H 0.5166 0.7673 0.4856 0.048 Uiso 1 1 calc R
B6 B 0.66623(12) 0.56681(10) 0.80743(9) 0.0252(4) Uani 1 1 d D
B4 B 0.75932(13) 0.50892(10) 0.73518(10) 0.0246(4) Uani 1 1 d .
B8 B 0.81728(12) 0.53316(10) 0.79739(9) 0.0241(4) Uani 1 1 d .
C82 C 0.50438(14) 0.22907(12) 0.64761(12) 0.0460(6) Uani 1 1 d .
H82 H 0.4632 0.2529 0.6415 0.055 Uiso 1 1 calc R
B13 B 0.76133(13) 0.08242(11) 0.86678(10) 0.0288(5) Uani 1 1 d .
H13 H 0.7478 0.0492 0.8961 0.035 Uiso 1 1 calc R
C47 C 0.52314(17) -0.09930(12) 0.88522(12) 0.0501(7) Uani 1 1 d .
H47A H 0.5522 -0.1316 0.8780 0.075 Uiso 1 1 calc GR
H47B H 0.4714 -0.1093 0.8784 0.075 Uiso 1 1 calc GR
H47C H 0.5375 -0.0875 0.9244 0.075 Uiso 1 1 calc GR
B10 B 0.69718(13) 0.10195(11) 0.80512(10) 0.0279(5) Uani 1 1 d .
H10 H 0.6433 0.0805 0.7931 0.033 Uiso 1 1 calc R
B11 B 0.70850(14) 0.17569(11) 0.79421(11) 0.0327(5) Uani 1 1 d .
H11 H 0.6609 0.2027 0.7768 0.039 Uiso 1 1 calc R
C3AA C 0.46816(14) 0.73505(12) 0.55051(13) 0.0471(6) Uani 1 1 d .
H3AA H 0.4826 0.7304 0.5917 0.057 Uiso 1 1 calc R
H3AB H 0.4591 0.6976 0.5337 0.057 Uiso 1 1 calc R
C83 C 0.57360(15) 0.24955(12) 0.64209(13) 0.0498(7) Uani 1 1 d .
H83 H 0.5788 0.2872 0.6318 0.060 Uiso 1 1 calc R
O1 O 0.75623(17) 0.32469(13) 0.68920(16) 0.0971(9) Uani 1 1 d .
B16 B 0.86799(14) 0.16722(12) 0.83882(11) 0.0332(5) Uani 1 1 d .
B12 B 0.71897(14) 0.14927(11) 0.86417(11) 0.0326(5) Uani 1 1 d .
H12 H 0.6789 0.1598 0.8925 0.039 Uiso 1 1 calc R
B15 B 0.81628(14) 0.14157(12) 0.89105(11) 0.0320(5) Uani 1 1 d .
H15 H 0.8395 0.1462 0.9369 0.038 Uiso 1 1 calc R
B18 B 0.79879(15) 0.18370(11) 0.77482(11) 0.0329(5) Uani 1 1 d .
C88 C 0.86213(17) 0.15424(14) 0.55367(12) 0.0559(8) Uani 1 1 d .
H88 H 0.8928 0.1606 0.5266 0.067 Uiso 1 1 calc R
B17 B 0.78272(15) 0.20101(12) 0.84468(11) 0.0349(5) Uani 1 1 d .
H17 H 0.7837 0.2452 0.8596 0.042 Uiso 1 1 calc R
C64 C 0.89390(17) -0.16521(13) 0.61304(13) 0.0534(7) Uani 1 1 d .
H64A H 0.9083 -0.1708 0.5761 0.080 Uiso 1 1 calc GR
H64B H 0.8715 -0.1993 0.6244 0.080 Uiso 1 1 calc GR
H64C H 0.9370 -0.1561 0.6408 0.080 Uiso 1 1 calc GR
C89 C 0.78640(18) 0.14742(16) 0.53638(12) 0.0595(8) Uani 1 1 d .
H89 H 0.7659 0.1503 0.4977 0.071 Uiso 1 1 calc R
C2AA C 0.39654(17) 0.76933(17) 0.5386(2) 0.0868(14) Uani 1 1 d .
H2AA H 0.3806 0.7725 0.4978 0.130 Uiso 1 1 calc GR
H2AB H 0.4051 0.8065 0.5549 0.130 Uiso 1 1 calc GR
H2AC H 0.3587 0.7506 0.5554 0.130 Uiso 1 1 calc GR
C95 C 0.7613(3) 0.34430(18) 0.7482(2) 0.0999(15) Uani 1 1 d .
H95A H 0.7798 0.3829 0.7513 0.120 Uiso 1 1 calc R
H95B H 0.7959 0.3206 0.7735 0.120 Uiso 1 1 calc R
C93 C 0.8202(3) 0.2980(2) 0.6145(3) 0.1049(16) Uani 1 1 d .
H93A H 0.7764 0.3087 0.5882 0.157 Uiso 1 1 calc GR
H93B H 0.8182 0.2582 0.6228 0.157 Uiso 1 1 calc GR
H93C H 0.8635 0.3057 0.5976 0.157 Uiso 1 1 calc GR
C96 C 0.6856(3) 0.3419(2) 0.7661(3) 0.128(2) Uani 1 1 d .
H96A H 0.6530 0.3686 0.7439 0.192 Uiso 1 1 calc GR
H96B H 0.6902 0.3511 0.8061 0.192 Uiso 1 1 calc GR
H96C H 0.6655 0.3044 0.7596 0.192 Uiso 1 1 calc GR
C94 C 0.8243(3) 0.3321(2) 0.6706(3) 0.1028(16) Uani 1 1 d .
H94A H 0.8647 0.3183 0.6993 0.123 Uiso 1 1 calc R
H94B H 0.8327 0.3719 0.6637 0.123 Uiso 1 1 calc R
H14 H 0.8952(14) 0.0603(10) 0.8634(11) 0.032(6) Uiso 1 1 d .
H16A H 0.9188(14) 0.1908(11) 0.8503(11) 0.033(6) Uiso 1 1 d .
H18 H 0.8055(14) 0.2153(12) 0.7421(11) 0.041(7) Uiso 1 1 d .
H16B H 0.8695(17) 0.1422(13) 0.7986(13) 0.053(8) Uiso 1 1 d .
H1 H 0.7146(13) 0.6716(10) 0.8197(10) 0.025(6) Uiso 1 1 d .
H4 H 0.7675(13) 0.4736(11) 0.7095(11) 0.031(6) Uiso 1 1 d .
H2 H 0.7750(13) 0.5690(10) 0.8869(10) 0.026(6) Uiso 1 1 d .
H3 H 0.7148(13) 0.4684(11) 0.8213(10) 0.030(6) Uiso 1 1 d .
H8 H 0.8661(14) 0.5098(10) 0.8163(11) 0.031(6) Uiso 1 1 d .
H6A H 0.6221(11) 0.5638(10) 0.8339(9) 0.030(6) Uiso 1 1 d D
H6B H 0.6463(15) 0.5928(5) 0.7704(7) 0.059(9) Uiso 1 1 d D
H5 H 0.6201(14) 0.5068(10) 0.7160(11) 0.030(6) Uiso 1 1 d .

loop_
_atom_site_aniso_label
_atom_site_aniso_U_11
_atom_site_aniso_U_22
_atom_site_aniso_U_33
_atom_site_aniso_U_23
_atom_site_aniso_U_13
_atom_site_aniso_U_12
Ag2 0.02401(7) 0.02921(8) 0.01780(7) -0.00106(5) 0.00352(5) -0.00289(5)
Ag1 0.02441(7) 0.03255(8) 0.01931(7) 0.00558(5) 0.00637(5) 0.00272(5)
P1 0.0226(2) 0.0314(3) 0.0163(2) -0.00042(19) 0.00420(17) -0.00143(19)
P2 0.0250(2) 0.0239(2) 0.0193(2) 0.00184(18) 0.00512(18) 0.00148(18)
P3 0.0223(2) 0.0272(2) 0.0186(2) 0.00114(18) 0.00337(18) -0.00089(18)
P4 0.0260(2) 0.0274(3) 0.0230(2) 0.00377(19) 0.00177(19) -0.0025(2)
N2 0.0238(8) 0.0301(9) 0.0170(7) -0.0013(7) 0.0045(6) 0.0002(7)
N3 0.0242(8) 0.0228(8) 0.0266(8) 0.0004(7) 0.0019(7) 0.0011(6)
N1 0.0283(8) 0.0287(9) 0.0184(8) 0.0017(7) 0.0019(6) 0.0025(7)
N4 0.0338(9) 0.0295(9) 0.0199(8) -0.0001(7) 0.0050(7) 0.0020(7)
C39 0.0303(10) 0.0245(10) 0.0261(10) 0.0042(8) 0.0037(8) -0.0010(8)
C46 0.0227(9) 0.0257(9) 0.0167(9) -0.0010(7) 0.0042(7) 0.0003(7)
C28 0.0292(10) 0.0324(11) 0.0234(10) 0.0000(8) 0.0035(8) 0.0010(8)
C27 0.0237(9) 0.0292(10) 0.0224(9) 0.0008(8) 0.0030(7) -0.0033(8)
C67 0.0264(9) 0.0305(11) 0.0250(10) 0.0036(8) 0.0075(8) 0.0023(8)
C16 0.0265(10) 0.0357(11) 0.0183(9) -0.0021(8) 0.0039(8) 0.0019(8)
C10 0.0280(9) 0.0312(10) 0.0168(9) -0.0032(8) 0.0048(7) -0.0016(8)
C9 0.0307(10) 0.0289(10) 0.0164(9) 0.0000(8) 0.0023(7) -0.0004(8)
C45 0.0227(9) 0.0241(9) 0.0181(9) -0.0006(7) 0.0040(7) 0.0016(7)
C8 0.0412(12) 0.0305(11) 0.0192(9) 0.0016(8) 0.0040(8) 0.0008(9)
C68 0.0276(10) 0.0317(11) 0.0318(11) 0.0041(9) 0.0059(8) 0.0016(8)
C40 0.0367(11) 0.0286(11) 0.0309(11) 0.0021(9) 0.0041(9) -0.0016(9)
C73 0.0231(9) 0.0345(11) 0.0193(9) -0.0017(8) 0.0029(7) -0.0013(8)
C29 0.0280(10) 0.0346(11) 0.0306(11) 0.0029(9) 0.0083(8) 0.0030(9)
C85 0.0342(11) 0.0323(11) 0.0280(10) 0.0055(9) 0.0062(9) -0.0018(9)
C92 0.0271(9) 0.0287(10) 0.0234(9) 0.0016(8) 0.0036(8) -0.0023(8)
C55 0.0299(10) 0.0222(10) 0.0273(10) -0.0003(8) -0.0060(8) 0.0031(8)
C21 0.0265(10) 0.0404(12) 0.0197(10) -0.0057(8) 0.0018(8) 0.0013(9)
C51 0.0247(10) 0.0236(10) 0.0397(12) 0.0014(9) 0.0051(9) 0.0022(8)
C56 0.0376(11) 0.0262(10) 0.0210(9) 0.0001(8) -0.0011(8) 0.0051(9)
C33 0.0302(10) 0.0259(10) 0.0218(9) -0.0010(8) 0.0013(8) 0.0037(8)
C49 0.0315(11) 0.0303(11) 0.0401(12) -0.0023(9) 0.0135(9) -0.0006(9)
C44 0.0300(10) 0.0339(12) 0.0386(12) 0.0035(10) 0.0056(9) 0.0006(9)
C79 0.0289(10) 0.0311(11) 0.0266(10) 0.0041(8) -0.0001(8) -0.0015(8)
C34 0.0316(10) 0.0286(11) 0.0301(11) -0.0004(9) 0.0039(8) 0.0033(8)
C17 0.0263(10) 0.0392(12) 0.0200(9) 0.0025(8) 0.0047(8) 0.0066(9)
C57 0.0477(13) 0.0313(11) 0.0243(10) -0.0020(9) -0.0056(9) 0.0116(10)
C11 0.0331(11) 0.0366(12) 0.0225(10) 0.0001(9) 0.0077(8) -0.0021(9)
C15 0.0269(10) 0.0440(13) 0.0292(11) -0.0006(9) 0.0076(9) 0.0032(9)
C35 0.0307(11) 0.0397(13) 0.0410(13) -0.0039(10) 0.0046(9) 0.0076(9)
C54 0.0323(11) 0.0270(11) 0.0390(12) 0.0007(9) -0.0081(9) 0.0034(9)
C52 0.0235(10) 0.0318(11) 0.0550(15) 0.0023(10) 0.0057(10) 0.0027(9)
C30 0.0237(10) 0.0376(12) 0.0387(12) 0.0026(10) 0.0009(9) -0.0013(9)
C72 0.0405(12) 0.0373(12) 0.0269(11) 0.0042(9) 0.0017(9) 0.0018(10)
C91 0.0243(9) 0.0300(10) 0.0195(9) 0.0002(8) 0.0034(7) -0.0008(8)
C74 0.0315(10) 0.0324(11) 0.0288(10) 0.0024(9) 0.0083(8) 0.0007(9)
C50 0.0266(10) 0.0296(11) 0.0392(12) -0.0024(9) 0.0129(9) -0.0013(8)
C5 0.0297(10) 0.0330(11) 0.0223(9) 0.0010(8) 0.0012(8) 0.0044(8)
C6 0.0372(11) 0.0362(12) 0.0298(11) 0.0078(9) 0.0007(9) 0.0099(10)
C86 0.0362(12) 0.0447(13) 0.0325(12) 0.0052(10) 0.0044(9) -0.0040(10)
C80 0.0315(11) 0.0339(12) 0.0309(11) 0.0023(9) 0.0018(9) -0.0016(9)
C59 0.0526(14) 0.0465(14) 0.0230(11) 0.0011(10) 0.0117(10) 0.0091(11)
C32 0.0299(10) 0.0457(13) 0.0243(10) -0.0052(9) 0.0052(8) -0.0007(9)
C76 0.0277(10) 0.0450(13) 0.0318(11) -0.0014(10) 0.0093(9) 0.0016(9)
C13 0.0486(13) 0.0353(12) 0.0269(11) 0.0083(9) 0.0115(10) 0.0000(10)
C38 0.0397(12) 0.0304(11) 0.0343(11) 0.0051(9) 0.0064(9) 0.0044(9)
C7 0.0453(13) 0.0333(12) 0.0249(10) 0.0082(9) 0.0042(9) 0.0055(10)
C48 0.0429(12) 0.0343(12) 0.0408(13) -0.0060(10) 0.0174(10) -0.0026(10)
C36 0.0426(13) 0.0344(12) 0.0391(13) -0.0039(10) -0.0021(10) 0.0151(10)
C75 0.0310(11) 0.0416(13) 0.0335(11) 0.0004(10) 0.0113(9) -0.0055(9)
C78 0.0296(10) 0.0319(11) 0.0304(11) -0.0021(9) 0.0070(8) -0.0029(8)
C60 0.0431(12) 0.0334(11) 0.0236(10) 0.0002(9) 0.0111(9) 0.0034(10)
C12 0.0422(12) 0.0410(13) 0.0313(11) 0.0047(10) 0.0153(10) -0.0062(10)
C19 0.0371(12) 0.0394(12) 0.0284(11) 0.0031(10) 0.0037(9) 0.0061(10)
C31 0.0305(11) 0.0480(14) 0.0292(11) -0.0072(10) -0.0039(9) -0.0021(10)
C18 0.0287(10) 0.0405(12) 0.0240(10) 0.0007(9) 0.0052(8) 0.0046(9)
C77 0.0330(11) 0.0353(12) 0.0363(12) -0.0023(10) 0.0079(9) 0.0035(9)
C0AA 0.0318(11) 0.0443(13) 0.0328(11) -0.0011(10) 0.0136(9) -0.0030(10)
C63 0.0440(13) 0.0477(14) 0.0332(12) -0.0045(11) 0.0040(10) -0.0026(11)
C58 0.0608(15) 0.0435(13) 0.0186(10) -0.0003(9) 0.0055(10) 0.0155(12)
C70 0.0519(15) 0.0399(13) 0.0453(14) 0.0207(11) 0.0146(12) 0.0072(11)
C4 0.0298(11) 0.0372(12) 0.0357(12) 0.0069(10) 0.0041(9) 0.0033(9)
C22 0.0308(11) 0.0570(15) 0.0224(10) -0.0085(10) 0.0042(9) 0.0011(10)
C69 0.0379(12) 0.0322(12) 0.0495(14) 0.0090(11) 0.0116(11) -0.0016(10)
C26 0.0382(12) 0.0401(13) 0.0288(11) -0.0076(9) 0.0072(9) -0.0004(10)
C37 0.0510(14) 0.0301(12) 0.0377(13) 0.0051(10) -0.0004(11) 0.0083(10)
B1 0.0278(11) 0.0271(11) 0.0191(10) -0.0005(9) 0.0060(8) 0.0021(9)
C66 0.0417(13) 0.0341(12) 0.0448(14) -0.0043(11) -0.0215(11) 0.0034(10)
C71 0.0559(15) 0.0478(15) 0.0281(11) 0.0122(11) 0.0047(11) 0.0088(12)
C43 0.0277(11) 0.0447(14) 0.0596(16) 0.0066(12) 0.0011(11) -0.0011(10)
C65 0.0530(15) 0.0380(13) 0.0286(11) -0.0058(10) -0.0126(11) 0.0100(11)
C53 0.0273(11) 0.0307(12) 0.0565(15) 0.0013(11) -0.0098(10) 0.0008(9)
C81 0.0297(11) 0.0455(14) 0.0413(13) 0.0005(11) 0.0038(10) -0.0003(10)
B7 0.0226(10) 0.0263(11) 0.0198(10) 0.0009(8) 0.0046(8) 0.0019(8)
C61 0.0371(12) 0.0442(13) 0.0292(11) -0.0029(10) 0.0142(9) -0.0068(10)
C41 0.0515(14) 0.0320(12) 0.0342(12) -0.0006(10) -0.0028(10) -0.0056(10)
B9 0.0239(10) 0.0289(11) 0.0165(9) 0.0009(8) 0.0021(8) 0.0001(8)
C62 0.0342(12) 0.0547(15) 0.0358(12) -0.0063(11) 0.0127(10) -0.0016(11)
C24 0.0431(13) 0.0623(17) 0.0390(13) -0.0253(13) 0.0008(11) 0.0099(13)
B3 0.0265(11) 0.0269(11) 0.0214(11) 0.0007(9) 0.0060(9) -0.0001(9)
B2 0.0260(10) 0.0268(11) 0.0186(10) 0.0006(8) 0.0053(8) 0.0012(9)
C42 0.0390(13) 0.0434(14) 0.0518(15) 0.0037(12) -0.0110(11) -0.0081(11)
C90 0.0363(12) 0.0670(18) 0.0313(12) 0.0066(12) 0.0018(10) -0.0108(12)
C23 0.0354(12) 0.0722(19) 0.0295(12) -0.0194(12) 0.0061(10) 0.0035(12)
C87 0.0365(13) 0.0624(18) 0.0470(15) 0.0035(13) 0.0115(11) -0.0113(12)
C84 0.0355(12) 0.0355(12) 0.0519(15) 0.0116(11) 0.0042(11) -0.0020(10)
C25 0.0500(14) 0.0412(14) 0.0431(14) -0.0125(11) 0.0028(11) 0.0014(11)
B5 0.0246(10) 0.0282(11) 0.0210(10) -0.0001(9) 0.0063(8) -0.0021(9)
C20 0.0472(14) 0.0409(14) 0.0448(14) 0.0017(11) 0.0064(11) 0.0072(11)
B14 0.0251(11) 0.0351(13) 0.0230(11) -0.0017(9) 0.0026(9) -0.0041(9)
C4AA 0.0318(11) 0.0432(13) 0.0432(13) 0.0115(11) 0.0043(10) 0.0058(10)
B6 0.0242(10) 0.0331(12) 0.0195(10) 0.0038(9) 0.0071(8) 0.0036(9)
B4 0.0274(11) 0.0256(11) 0.0216(11) 0.0002(9) 0.0068(9) 0.0020(9)
B8 0.0253(10) 0.0279(11) 0.0198(10) 0.0030(9) 0.0058(8) 0.0044(9)
C82 0.0386(13) 0.0451(14) 0.0515(15) 0.0033(12) -0.0002(11) 0.0122(11)
B13 0.0286(11) 0.0369(13) 0.0213(11) -0.0034(9) 0.0056(9) -0.0029(10)
C47 0.0645(17) 0.0485(15) 0.0427(14) 0.0006(12) 0.0247(13) 0.0006(13)
B10 0.0241(10) 0.0314(12) 0.0281(11) -0.0025(9) 0.0044(9) -0.0005(9)
B11 0.0345(12) 0.0300(12) 0.0333(13) -0.0056(10) 0.0046(10) 0.0010(10)
C3AA 0.0354(12) 0.0464(15) 0.0600(16) 0.0190(13) 0.0091(12) 0.0064(11)
C83 0.0478(14) 0.0342(13) 0.0649(18) 0.0134(12) 0.0027(13) 0.0033(11)
O1 0.0800(19) 0.0771(19) 0.132(3) 0.0224(19) 0.0119(18) 0.0091(15)
B16 0.0322(12) 0.0382(14) 0.0289(12) -0.0050(11) 0.0043(10) -0.0092(10)
B12 0.0296(12) 0.0377(13) 0.0313(12) -0.0088(10) 0.0069(10) -0.0039(10)
B15 0.0299(12) 0.0404(14) 0.0255(11) -0.0067(10) 0.0042(9) -0.0063(10)
B18 0.0368(13) 0.0293(12) 0.0317(12) -0.0008(10) 0.0033(10) -0.0059(10)
C88 0.0513(16) 0.079(2) 0.0417(15) 0.0083(14) 0.0208(13) -0.0157(15)
B17 0.0361(13) 0.0331(13) 0.0353(13) -0.0064(11) 0.0056(10) -0.0065(11)
C64 0.0560(16) 0.0533(17) 0.0466(15) -0.0096(13) -0.0037(13) 0.0049(13)
C89 0.0573(17) 0.091(2) 0.0300(13) 0.0079(14) 0.0078(12) -0.0163(16)
C2AA 0.0372(15) 0.077(2) 0.152(4) 0.058(3) 0.033(2) 0.0158(16)
C95 0.129(4) 0.055(2) 0.117(4) -0.003(2) 0.023(3) 0.006(2)
C93 0.088(3) 0.076(3) 0.152(5) 0.030(3) 0.024(3) 0.012(2)
C96 0.102(4) 0.073(3) 0.219(7) -0.029(4) 0.057(4) 0.007(3)
C94 0.069(3) 0.092(3) 0.146(5) 0.026(3) 0.014(3) -0.009(2)

loop_
_atom_type_symbol
_atom_type_description
_atom_type_scat_dispersion_real
_atom_type_scat_dispersion_imag
_atom_type_scat_source
C C 0.0181 0.0091 'International Tables Vol C Tables 4.2.6.8 and 6.1.1.4'
H H 0.0000 0.0000 'International Tables Vol C Tables 4.2.6.8 and 6.1.1.4'
Ag Ag 0.1306 4.2820 'International Tables Vol C Tables 4.2.6.8 and 6.1.1.4'
B B 0.0090 0.0039 'International Tables Vol C Tables 4.2.6.8 and 6.1.1.4'
N N 0.0311 0.0180 'International Tables Vol C Tables 4.2.6.8 and 6.1.1.4'
O O 0.0492 0.0322 'International Tables Vol C Tables 4.2.6.8 and 6.1.1.4'
P P 0.2955 0.4335 'International Tables Vol C Tables 4.2.6.8 and 6.1.1.4'

loop_
_exptl_crystal_face_index_h
_exptl_crystal_face_index_k
_exptl_crystal_face_index_l
_exptl_crystal_face_perp_dist
11 6 -3 0.0456
3 3 -15 0.1064
-3 -3 15 0.0723
7 -13 1 0.0394
-6 13 0 0.0473
-8 -1 -9 0.0679
1 -14 -7 0.0726
1 12 9 0.0998
-8 -11 -1 0.0313
12 0 -2 0.0302
-11 -1 -2 0.0236

loop_
_geom_angle_atom_site_label_1
_geom_angle_atom_site_label_2
_geom_angle_atom_site_label_3
_geom_angle
P3 Ag2 P4 87.016(17)
N3 Ag2 P3 134.76(4)
N3 Ag2 P4 120.95(4)
N4 Ag2 P3 133.84(5)
N4 Ag2 P4 110.07(5)
N4 Ag2 N3 73.00(6)
P1 Ag1 P2 85.581(16)
N2 Ag1 P1 133.87(4)
N2 Ag1 P2 120.64(4)
N2 Ag1 N1 72.99(6)
N1 Ag1 P1 132.29(4)
N1 Ag1 P2 115.99(4)
C46 P1 Ag1 107.29(6)
C27 P1 Ag1 116.19(7)
C27 P1 C46 104.53(9)
C21 P1 Ag1 117.79(7)
C21 P1 C46 109.26(9)
C21 P1 C27 100.92(10)
C39 P2 Ag1 124.71(7)
C39 P2 C45 105.36(9)
C45 P2 Ag1 106.63(6)
C33 P2 Ag1 107.89(7)
C33 P2 C39 103.43(10)
C33 P2 C45 107.94(9)
C67 P3 Ag2 117.43(7)
C67 P3 C73 101.02(9)
C67 P3 C91 110.92(9)
C73 P3 Ag2 115.60(6)
C73 P3 C91 104.97(9)
C91 P3 Ag2 106.30(6)
C85 P4 Ag2 112.56(8)
C85 P4 C92 107.99(10)
C92 P4 Ag2 105.39(7)
C79 P4 Ag2 120.46(7)
C79 P4 C85 103.68(10)
C79 P4 C92 106.14(10)
C16 N2 Ag1 125.94(13)
C16 N2 C10 119.65(17)
C10 N2 Ag1 113.88(13)
C55 N3 Ag2 113.93(13)
C51 N3 Ag2 126.40(14)
C51 N3 C55 119.36(18)
C9 N1 Ag1 113.62(13)
C5 N1 Ag1 126.51(14)
C5 N1 C9 119.44(18)
C56 N4 Ag2 114.27(13)
C60 N4 Ag2 124.22(15)
C60 N4 C56 120.01(18)
C40 C39 P2 122.67(16)
C40 C39 C44 119.4(2)
C44 C39 P2 117.91(17)
C45 C46 P1 117.55(13)
C45 C46 B7 62.10(12)
C45 C46 B5 111.69(15)
C45 C46 B4 110.91(15)
B7 C46 P1 115.45(12)
B7 C46 B4 61.51(13)
B5 C46 P1 120.77(14)
B5 C46 B7 115.47(15)
B5 C46 B4 64.17(13)
B4 C46 P1 120.62(13)
C27 C28 H28 119.6
C29 C28 H28 119.6
C29 C28 C27 120.8(2)
C28 C27 P1 122.52(16)
C28 C27 C32 118.33(19)
C32 C27 P1 119.03(16)
C68 C67 P3 116.18(16)
C68 C67 C72 119.0(2)
C72 C67 P3 124.30(17)
N2 C16 C17 119.49(18)
N2 C16 C15 120.9(2)
C15 C16 C17 119.59(19)
N2 C10 C9 118.99(17)
N2 C10 C11 122.23(19)
C11 C10 C9 118.77(19)
N1 C9 C10 118.68(18)
N1 C9 C8 122.37(19)
C8 C9 C10 118.91(19)
C46 C45 P2 117.65(12)
C46 C45 B1 112.67(15)
C46 C45 B7 62.00(12)
C46 C45 B9 110.94(15)
B1 C45 P2 122.40(14)
B1 C45 B7 115.91(15)
B1 C45 B9 64.17(13)
B7 C45 P2 111.30(12)
B7 C45 B9 61.49(12)
B9 C45 P2 117.45(13)
C9 C8 C13 120.2(2)
C7 C8 C9 117.2(2)
C7 C8 C13 122.6(2)
C67 C68 H68 119.6
C69 C68 C67 120.7(2)
C69 C68 H68 119.6
C39 C40 H40 119.9
C41 C40 C39 120.3(2)
C41 C40 H40 119.9
C74 C73 P3 121.00(17)
C74 C73 C78 118.98(19)
C78 C73 P3 119.70(16)
C28 C29 H29 119.9
C30 C29 C28 120.2(2)
C30 C29 H29 119.9
C86 C85 P4 124.15(17)
C90 C85 P4 116.93(17)
C90 C85 C86 118.4(2)
C91 C92 P4 118.25(14)
C91 C92 B10 62.19(13)
C91 C92 B11 110.88(16)
C91 C92 B18 111.92(17)
B10 C92 P4 110.75(13)
B10 C92 B11 61.75(14)
B11 C92 P4 117.00(14)
B18 C92 P4 122.72(15)
B18 C92 B10 115.99(17)
B18 C92 B11 64.09(15)
N3 C55 C56 118.49(18)
N3 C55 C54 122.3(2)
C54 C55 C56 119.2(2)
C22 C21 P1 117.21(18)
C22 C21 C26 118.7(2)
C26 C21 P1 123.70(16)
N3 C51 C52 121.2(2)
N3 C51 C50 118.68(18)
C52 C51 C50 120.1(2)
N4 C56 C55 118.89(18)
N4 C56 C57 121.6(2)
C57 C56 C55 119.5(2)
C34 C33 P2 126.20(16)
C34 C33 C38 118.4(2)
C38 C33 P2 114.98(16)
H49A C49 H49B 107.8
C50 C49 H49A 109.1
C50 C49 H49B 109.1
C48 C49 H49A 109.1
C48 C49 H49B 109.1
C48 C49 C50 112.45(19)
C39 C44 H44 120.1
C43 C44 C39 119.9(2)
C43 C44 H44 120.1
C80 C79 P4 118.03(16)
C84 C79 P4 123.34(17)
C84 C79 C80 118.6(2)
C33 C34 H34 119.7
C33 C34 C35 120.7(2)
C35 C34 H34 119.7
C16 C17 H17A 108.7
C16 C17 H17B 108.7
C16 C17 C18 114.08(17)
H17A C17 H17B 107.6
C18 C17 H17A 108.7
C18 C17 H17B 108.7
C56 C57 C65 119.3(2)
C58 C57 C56 117.1(2)
C58 C57 C65 123.6(2)
C10 C11 C12 120.2(2)
C0AA C11 C10 117.1(2)
C0AA C11 C12 122.7(2)
C16 C15 H15A 120.1
C0AA C15 C16 119.9(2)
C0AA C15 H15A 120.1
C34 C35 H35 120.0
C36 C35 C34 120.0(2)
C36 C35 H35 120.0
C55 C54 C66 119.4(2)
C53 C54 C55 117.3(2)
C53 C54 C66 123.3(2)
C51 C52 H52 120.1
C53 C52 C51 119.9(2)
C53 C52 H52 120.1
C29 C30 H30 120.1
C31 C30 C29 119.8(2)
C31 C30 H30 120.1
C67 C72 H72 119.9
C71 C72 C67 120.2(2)
C71 C72 H72 119.9
C92 C91 P3 118.09(13)
C92 C91 B14 112.17(17)
C92 C91 B13 110.61(16)
C92 C91 B10 61.66(13)
B14 C91 P3 120.62(15)
B14 C91 B13 64.50(13)
B14 C91 B10 115.78(16)
B13 C91 P3 119.49(14)
B10 C91 P3 114.67(13)
B10 C91 B13 61.40(13)
C73 C74 H74 119.7
C75 C74 C73 120.6(2)
C75 C74 H74 119.7
C51 C50 C49 113.63(18)
C51 C50 H50A 108.8
C51 C50 H50B 108.8
C49 C50 H50A 108.8
C49 C50 H50B 108.8
H50A C50 H50B 107.7
N1 C5 C6 121.0(2)
N1 C5 C4 117.28(19)
C6 C5 C4 121.65(19)
C5 C6 H6 120.1
C7 C6 C5 119.9(2)
C7 C6 H6 120.1
C85 C86 H86 119.6
C85 C86 C87 120.7(2)
C87 C86 H86 119.6
C79 C80 H80 119.6
C81 C80 C79 120.9(2)
C81 C80 H80 119.6
C60 C59 H59 120.3
C58 C59 H59 120.3
C58 C59 C60 119.4(2)
C27 C32 H32 119.7
C31 C32 C27 120.6(2)
C31 C32 H32 119.7
C75 C76 H76 120.1
C77 C76 H76 120.1
C77 C76 C75 119.7(2)
C8 C13 H13A 119.5
C12 C13 C8 120.9(2)
C12 C13 H13A 119.5
C33 C38 H38 119.6
C37 C38 C33 120.9(2)
C37 C38 H38 119.6
C8 C7 H7 120.0
C6 C7 C8 120.1(2)
C6 C7 H7 120.0
C49 C48 H48A 109.2
C49 C48 H48B 109.2
C49 C48 C47 112.2(2)
H48A C48 H48B 107.9
C47 C48 H48A 109.2
C47 C48 H48B 109.2
C35 C36 H36 120.0
C35 C36 C37 120.0(2)
C37 C36 H36 120.0
C74 C75 H75 119.9
C76 C75 C74 120.1(2)
C76 C75 H75 119.9
C73 C78 H78 119.9
C77 C78 C73 120.3(2)
C77 C78 H78 119.9
N4 C60 C59 121.0(2)
N4 C60 C61 118.67(19)
C59 C60 C61 120.2(2)
C11 C12 H12A 119.5
C13 C12 C11 121.0(2)
C13 C12 H12A 119.5
H19A C19 H19B 107.7
C18 C19 H19A 108.9
C18 C19 H19B 108.9
C20 C19 H19A 108.9
C20 C19 H19B 108.9
C20 C19 C18 113.2(2)
C30 C31 C32 120.3(2)
C30 C31 H31 119.9
C32 C31 H31 119.9
C17 C18 H18A 109.2
C17 C18 H18B 109.2
C19 C18 C17 111.97(17)
C19 C18 H18A 109.2
C19 C18 H18B 109.2
H18A C18 H18B 107.9
C76 C77 C78 120.3(2)
C76 C77 H77 119.9
C78 C77 H77 119.9
C11 C0AA H0AA 119.9
C15 C0AA C11 120.2(2)
C15 C0AA H0AA 119.9
H63A C63 H63B 107.9
C62 C63 H63A 109.2
C62 C63 H63B 109.2
C62 C63 C64 112.1(2)
C64 C63 H63A 109.2
C64 C63 H63B 109.2
C57 C58 H58 119.7
C59 C58 C57 120.6(2)
C59 C58 H58 119.7
C69 C70 H70 119.9
C69 C70 C71 120.2(2)
C71 C70 H70 119.9
C5 C4 H4A 108.4
C5 C4 H4B 108.4
C5 C4 C4AA 115.60(19)
H4A C4 H4B 107.4
C4AA C4 H4A 108.4
C4AA C4 H4B 108.4
C21 C22 H22 119.8
C23 C22 C21 120.5(2)
C23 C22 H22 119.8
C68 C69 H69 120.1
C70 C69 C68 119.7(2)
C70 C69 H69 120.1
C21 C26 H26 119.9
C25 C26 C21 120.3(2)
C25 C26 H26 119.9
C38 C37 C36 120.0(2)
C38 C37 H37 120.0
C36 C37 H37 120.0
C45 B1 B9 60.80(12)
C45 B1 B2 105.23(16)
C45 B1 B6 106.53(16)
C45 B1 H1 120.7(12)
B9 B1 B6 107.64(16)
B9 B1 H1 118.1(12)
B2 B1 B9 58.77(12)
B2 B1 B6 58.91(12)
B2 B1 H1 124.2(12)
B6 B1 H1 125.4(12)
C54 C66 H66 119.4
C65 C66 C54 121.2(2)
C65 C66 H66 119.4
C72 C71 C70 120.1(2)
C72 C71 H71 119.9
C70 C71 H71 119.9
C44 C43 H43 119.9
C42 C43 C44 120.3(2)
C42 C43 H43 119.9
C57 C65 H65 119.3
C66 C65 C57 121.3(2)
C66 C65 H65 119.3
C54 C53 H53 120.0
C52 C53 C54 119.9(2)
C52 C53 H53 120.0
C80 C81 H81 120.1
C82 C81 C80 119.8(2)
C82 C81 H81 120.1
C46 B7 C45 55.90(11)
C46 B7 H7A 124.8
C46 B7 B9 104.52(14)
C46 B7 B4 59.41(12)
C46 B7 B8 103.91(15)
C45 B7 H7A 124.9
C45 B7 B9 59.55(12)
C45 B7 B4 104.30(15)
C45 B7 B8 103.86(15)
B9 B7 H7A 122.0
B9 B7 B8 59.29(13)
B4 B7 H7A 122.1
B4 B7 B9 107.67(15)
B4 B7 B8 59.34(13)
B8 B7 H7A 123.9
C60 C61 H61A 109.2
C60 C61 H61B 109.2
C60 C61 C62 112.1(2)
H61A C61 H61B 107.9
C62 C61 H61A 109.2
C62 C61 H61B 109.2
C40 C41 H41 120.1
C40 C41 C42 119.9(2)
C42 C41 H41 120.1
C45 B9 B1 55.03(11)
C45 B9 B7 58.96(12)
C45 B9 H9 127.1
C45 B9 B2 101.73(15)
C45 B9 B8 104.31(15)
B1 B9 H9 122.9
B7 B9 B1 106.07(15)
B7 B9 H9 121.3
B2 B9 B1 59.97(12)
B2 B9 B7 108.68(16)
B2 B9 H9 122.4
B2 B9 B8 61.47(13)
B8 B9 B1 108.65(16)
B8 B9 B7 60.47(13)
B8 B9 H9 121.1
C63 C62 C61 113.7(2)
C63 C62 H62A 108.8
C63 C62 H62B 108.8
C61 C62 H62A 108.8
C61 C62 H62B 108.8
H62A C62 H62B 107.7
C23 C24 H24 120.0
C23 C24 C25 119.9(2)
C25 C24 H24 120.0
B2 B3 H3 123.1(13)
B5 B3 B2 106.71(16)
B5 B3 B6 62.31(13)
B5 B3 B8 107.44(16)
B5 B3 H3 121.4(13)
B6 B3 B2 59.20(13)
B6 B3 B8 109.23(16)
B6 B3 H3 118.4(13)
B4 B3 B2 107.00(16)
B4 B3 B5 61.01(13)
B4 B3 B6 112.11(16)
B4 B3 B8 59.15(13)
B4 B3 H3 121.4(13)
B8 B3 B2 59.54(12)
B8 B3 H3 122.8(13)
B1 B2 B3 107.51(16)
B1 B2 B6 62.44(13)
B1 B2 B8 108.08(15)
B1 B2 H2 124.4(12)
B9 B2 B1 61.26(13)
B9 B2 B3 107.73(15)
B9 B2 B6 112.56(16)
B9 B2 B8 59.45(13)
B9 B2 H2 122.1(12)
B3 B2 H2 119.8(12)
B6 B2 B3 59.56(13)
B6 B2 B8 109.72(16)
B6 B2 H2 119.0(12)
B8 B2 B3 59.77(13)
B8 B2 H2 119.7(12)
C43 C42 C41 120.2(2)
C43 C42 H42 119.9
C41 C42 H42 119.9
C85 C90 H90 119.6
C89 C90 C85 120.9(2)
C89 C90 H90 119.6
C22 C23 H23 119.8
C24 C23 C22 120.4(2)
C24 C23 H23 119.8
C86 C87 H87 120.0
C88 C87 C86 120.0(2)
C88 C87 H87 120.0
C79 C84 H84 119.8
C83 C84 C79 120.4(2)
C83 C84 H84 119.8
C26 C25 C24 120.2(3)
C26 C25 H25 119.9
C24 C25 H25 119.9
C46 B5 B3 106.07(16)
C46 B5 B6 107.16(16)
C46 B5 B4 60.65(12)
C46 B5 H5 121.6(13)
B3 B5 B6 59.30(12)
B3 B5 B4 59.38(13)
B3 B5 H5 123.0(13)
B6 B5 H5 123.6(13)
B4 B5 B6 108.34(15)
B4 B5 H5 118.9(13)
C19 C20 H20A 109.5
C19 C20 H20B 109.5
C19 C20 H20C 109.5
H20A C20 H20B 109.5
H20A C20 H20C 109.5
H20B C20 H20C 109.5
C91 B14 B13 60.59(13)
C91 B14 B16 107.22(17)
C91 B14 B15 105.80(17)
C91 B14 H14 120.1(13)
B13 B14 B16 108.02(17)
B13 B14 H14 119.1(13)
B16 B14 H14 124.6(13)
B15 B14 B13 59.09(13)
B15 B14 B16 59.13(14)
B15 B14 H14 124.7(13)
C4 C4AA H4AA 109.0
C4 C4AA H4AB 109.0
H4AA C4AA H4AB 107.8
C3AA C4AA C4 113.1(2)
C3AA C4AA H4AA 109.0
C3AA C4AA H4AB 109.0
B1 B6 H6A 124.9(13)
B1 B6 H6B 65.4(9)
B3 B6 B1 105.90(15)
B3 B6 B5 58.39(13)
B3 B6 H6A 120.8(13)
B3 B6 H6B 119.7(14)
B2 B6 B1 58.65(13)
B2 B6 B3 61.24(13)
B2 B6 B5 105.28(15)
B2 B6 H6A 120.5(13)
B2 B6 H6B 119.7(14)
B5 B6 B1 101.88(14)
B5 B6 H6A 126.1(13)
B5 B6 H6B 65.4(9)
H6A B6 H6B 109(2)
C46 B4 B7 59.08(12)
C46 B4 B3 102.03(15)
C46 B4 B5 55.19(12)
C46 B4 B8 104.56(16)
C46 B4 H4 119.6(13)
B7 B4 B5 105.94(16)
B7 B4 H4 120.3(13)
B3 B4 B7 108.77(16)
B3 B4 B5 59.61(13)
B3 B4 H4 126.8(14)
B5 B4 H4 119.1(13)
B8 B4 B7 60.54(13)
B8 B4 B3 61.41(13)
B8 B4 B5 108.11(16)
B8 B4 H4 127.9(13)
B7 B8 B3 106.92(15)
B7 B8 B2 106.64(15)
B7 B8 H8 122.7(13)
B9 B8 B7 60.25(12)
B9 B8 B3 108.19(15)
B9 B8 B2 59.08(12)
B9 B8 H8 121.4(13)
B3 B8 H8 121.8(13)
B2 B8 B3 60.70(13)
B2 B8 H8 122.0(13)
B4 B8 B7 60.12(13)
B4 B8 B9 109.08(16)
B4 B8 B3 59.44(13)
B4 B8 B2 108.17(16)
B4 B8 H8 121.3(13)
C81 C82 H82 120.2
C83 C82 C81 119.7(2)
C83 C82 H82 120.2
C91 B13 B14 54.91(12)
C91 B13 H13 126.9
C91 B13 B10 59.20(12)
C91 B13 B12 104.51(17)
C91 B13 B15 101.78(16)
B14 B13 H13 123.4
B10 B13 B14 105.92(16)
B10 B13 H13 121.1
B12 B13 B14 108.01(18)
B12 B13 H13 121.2
B12 B13 B10 60.65(14)
B12 B13 B15 61.39(15)
B15 B13 B14 59.58(14)
B15 B13 H13 122.4
B15 B13 B10 108.90(18)
C48 C47 H47A 109.5
C48 C47 H47B 109.5
C48 C47 H47C 109.5
H47A C47 H47B 109.5
H47A C47 H47C 109.5
H47B C47 H47C 109.5
C92 B10 C91 56.15(12)
C92 B10 B13 104.61(16)
C92 B10 H10 124.7
C92 B10 B11 59.57(14)
C92 B10 B12 103.70(17)
C91 B10 B13 59.39(12)
C91 B10 H10 124.9
C91 B10 B11 104.37(16)
C91 B10 B12 103.58(16)
B13 B10 H10 122.1
B13 B10 B11 107.30(17)
B13 B10 B12 59.22(14)
B11 B10 H10 122.3
B11 B10 B12 58.84(14)
B12 B10 H10 124.2
C92 B11 B10 58.68(13)
C92 B11 H11 127.0
C92 B11 B12 104.40(18)
C92 B11 B18 55.22(13)
C92 B11 B17 102.27(17)
B10 B11 H11 121.2
B10 B11 B18 105.95(17)
B12 B11 B10 60.65(14)
B12 B11 H11 120.9
B12 B11 B18 108.68(18)
B12 B11 B17 61.90(15)
B18 B11 H11 123.0
B17 B11 B10 109.32(19)
B17 B11 H11 121.8
B17 B11 B18 59.94(15)
C4AA C3AA H3AA 109.0
C4AA C3AA H3AB 109.0
C4AA C3AA C2AA 112.8(2)
H3AA C3AA H3AB 107.8
C2AA C3AA H3AA 109.0
C2AA C3AA H3AB 109.0
C84 C83 H83 119.7
C82 C83 C84 120.6(2)
C82 C83 H83 119.7
C94 O1 C95 110.2(4)
B14 B16 B18 101.53(16)
B14 B16 H16A 128.6(13)
B14 B16 H16B 67.1(16)
B15 B16 B14 58.36(14)
B15 B16 B18 105.67(17)
B15 B16 H16A 122.3(13)
B15 B16 H16B 120.0(16)
B18 B16 H16A 122.8(14)
B18 B16 H16B 61.8(15)
B17 B16 B14 105.76(17)
B17 B16 B15 61.61(15)
B17 B16 B18 58.64(15)
B17 B16 H16A 118.5(13)
B17 B16 H16B 116.7(16)
H16A B16 H16B 110(2)
B13 B12 B10 60.13(14)
B13 B12 H12 121.1
B13 B12 B15 59.43(14)
B13 B12 B17 108.60(18)
B10 B12 H12 122.3
B10 B12 B15 106.97(17)
B10 B12 B17 107.12(17)
B11 B12 B13 109.39(17)
B11 B12 B10 60.51(14)
B11 B12 H12 121.1
B11 B12 B15 108.39(18)
B11 B12 B17 59.21(15)
B15 B12 H12 121.9
B15 B12 B17 60.93(15)
B17 B12 H12 121.8
B14 B15 B16 62.51(15)
B14 B15 B12 107.65(17)
B14 B15 H15 121.3
B14 B15 B17 106.96(17)
B13 B15 B14 61.33(14)
B13 B15 B16 112.58(17)
B13 B15 B12 59.18(14)
B13 B15 H15 120.3
B13 B15 B17 107.44(17)
B16 B15 B12 109.24(18)
B16 B15 H15 119.1
B16 B15 B17 59.04(15)
B12 B15 H15 122.2
B12 B15 B17 59.73(15)
B17 B15 H15 123.4
C92 B18 B11 60.69(14)
C92 B18 B16 107.05(18)
C92 B18 B17 105.67(18)
C92 B18 H18 120.4(14)
B11 B18 B16 107.53(18)
B11 B18 H18 118.0(14)
B16 B18 H18 125.4(14)
B17 B18 B11 58.88(14)
B17 B18 B16 58.82(15)
B17 B18 H18 123.7(14)
C87 C88 H88 120.2
C87 C88 C89 119.7(2)
C89 C88 H88 120.2
B11 B17 B16 112.44(18)
B11 B17 B12 58.89(14)
B11 B17 B15 106.86(18)
B11 B17 B18 61.19(15)
B11 B17 H17 120.6
B16 B17 B12 109.19(19)
B16 B17 B15 59.35(15)
B16 B17 H17 118.9
B12 B17 B15 59.35(14)
B12 B17 H17 122.5
B15 B17 H17 123.5
B18 B17 B16 62.55(15)
B18 B17 B12 107.31(18)
B18 B17 B15 106.91(18)
B18 B17 H17 121.3
C63 C64 H64A 109.5
C63 C64 H64B 109.5
C63 C64 H64C 109.5
H64A C64 H64B 109.5
H64A C64 H64C 109.5
H64B C64 H64C 109.5
C90 C89 H89 119.9
C88 C89 C90 120.2(3)
C88 C89 H89 119.9
C3AA C2AA H2AA 109.5
C3AA C2AA H2AB 109.5
C3AA C2AA H2AC 109.5
H2AA C2AA H2AB 109.5
H2AA C2AA H2AC 109.5
H2AB C2AA H2AC 109.5
O1 C95 H95A 109.7
O1 C95 H95B 109.7
O1 C95 C96 109.9(5)
H95A C95 H95B 108.2
C96 C95 H95A 109.7
C96 C95 H95B 109.7
H93A C93 H93B 109.5
H93A C93 H93C 109.5
H93B C93 H93C 109.5
C94 C93 H93A 109.5
C94 C93 H93B 109.5
C94 C93 H93C 109.5
C95 C96 H96A 109.5
C95 C96 H96B 109.5
C95 C96 H96C 109.5
H96A C96 H96B 109.5
H96A C96 H96C 109.5
H96B C96 H96C 109.5
O1 C94 C93 106.7(4)
O1 C94 H94A 110.4
O1 C94 H94B 110.4
C93 C94 H94A 110.4
C93 C94 H94B 110.4
H94A C94 H94B 108.6

loop_
_geom_bond_atom_site_label_1
_geom_bond_atom_site_label_2
_geom_bond_distance
Ag2 P3 2.4133(5)
Ag2 P4 2.4759(5)
Ag2 N3 2.3160(16)
Ag2 N4 2.3070(17)
Ag1 P1 2.4230(5)
Ag1 P2 2.4770(5)
Ag1 N2 2.3157(16)
Ag1 N1 2.3207(16)
P1 C46 1.8430(19)
P1 C27 1.824(2)
P1 C21 1.819(2)
P2 C39 1.825(2)
P2 C45 1.840(2)
P2 C33 1.822(2)
P3 C67 1.827(2)
P3 C73 1.831(2)
P3 C91 1.844(2)
P4 C85 1.828(2)
P4 C92 1.840(2)
P4 C79 1.823(2)
N2 C16 1.333(3)
N2 C10 1.353(3)
N3 C55 1.369(3)
N3 C51 1.330(3)
N1 C9 1.359(3)
N1 C5 1.334(3)
N4 C56 1.353(3)
N4 C60 1.334(3)
C39 C40 1.392(3)
C39 C44 1.396(3)
C46 C45 1.619(3)
C46 B7 1.727(3)
C46 B5 1.632(3)
C46 B4 1.733(3)
C28 H28 0.9300
C28 C27 1.393(3)
C28 C29 1.385(3)
C27 C32 1.396(3)
C67 C68 1.391(3)
C67 C72 1.393(3)
C16 C17 1.496(3)
C16 C15 1.414(3)
C10 C9 1.449(3)
C10 C11 1.415(3)
C9 C8 1.414(3)
C45 B1 1.632(3)
C45 B7 1.728(3)
C45 B9 1.739(3)
C8 C13 1.432(3)
C8 C7 1.397(3)
C68 H68 0.9300
C68 C69 1.389(3)
C40 H40 0.9300
C40 C41 1.383(3)
C73 C74 1.388(3)
C73 C78 1.392(3)
C29 H29 0.9300
C29 C30 1.381(3)
C85 C86 1.391(3)
C85 C90 1.390(3)
C92 C91 1.625(3)
C92 B10 1.722(3)
C92 B11 1.738(3)
C92 B18 1.637(3)
C55 C56 1.442(3)
C55 C54 1.409(3)
C21 C22 1.393(3)
C21 C26 1.394(3)
C51 C52 1.417(3)
C51 C50 1.505(3)
C56 C57 1.416(3)
C33 C34 1.387(3)
C33 C38 1.404(3)
C49 H49A 0.9700
C49 H49B 0.9700
C49 C50 1.533(3)
C49 C48 1.516(3)
C44 H44 0.9300
C44 C43 1.384(3)
C79 C80 1.393(3)
C79 C84 1.386(3)
C34 H34 0.9300
C34 C35 1.393(3)
C17 H17A 0.9700
C17 H17B 0.9700
C17 C18 1.530(3)
C57 C58 1.401(4)
C57 C65 1.432(4)
C11 C12 1.432(3)
C11 C0AA 1.399(3)
C15 H15A 0.9300
C15 C0AA 1.360(3)
C35 H35 0.9300
C35 C36 1.381(4)
C54 C66 1.442(4)
C54 C53 1.408(4)
C52 H52 0.9300
C52 C53 1.365(4)
C30 H30 0.9300
C30 C31 1.381(3)
C72 H72 0.9300
C72 C71 1.382(3)
C91 B14 1.629(3)
C91 B13 1.734(3)
C91 B10 1.730(3)
C74 H74 0.9300
C74 C75 1.388(3)
C50 H50A 0.9700
C50 H50B 0.9700
C5 C6 1.412(3)
C5 C4 1.508(3)
C6 H6 0.9300
C6 C7 1.368(3)
C86 H86 0.9300
C86 C87 1.393(3)
C80 H80 0.9300
C80 C81 1.386(3)
C59 H59 0.9300
C59 C60 1.410(3)
C59 C58 1.358(4)
C32 H32 0.9300
C32 C31 1.386(3)
C76 H76 0.9300
C76 C75 1.384(3)
C76 C77 1.381(3)
C13 H13A 0.9300
C13 C12 1.341(4)
C38 H38 0.9300
C38 C37 1.379(3)
C7 H7 0.9300
C48 H48A 0.9700
C48 H48B 0.9700
C48 C47 1.518(4)
C36 H36 0.9300
C36 C37 1.384(4)
C75 H75 0.9300
C78 H78 0.9300
C78 C77 1.392(3)
C60 C61 1.496(3)
C12 H12A 0.9300
C19 H19A 0.9700
C19 H19B 0.9700
C19 C18 1.520(3)
C19 C20 1.518(3)
C31 H31 0.9300
C18 H18A 0.9700
C18 H18B 0.9700
C77 H77 0.9300
C0AA H0AA 0.9300
C63 H63A 0.9700
C63 H63B 0.9700
C63 C62 1.518(4)
C63 C64 1.523(4)
C58 H58 0.9300
C70 H70 0.9300
C70 C69 1.374(4)
C70 C71 1.391(4)
C4 H4A 0.9700
C4 H4B 0.9700
C4 C4AA 1.522(3)
C22 H22 0.9300
C22 C23 1.385(4)
C69 H69 0.9300
C26 H26 0.9300
C26 C25 1.379(3)
C37 H37 0.9300
B1 B9 1.793(3)
B1 B2 1.770(3)
B1 B6 1.838(3)
B1 H1 1.09(2)
C66 H66 0.9300
C66 C65 1.336(4)
C71 H71 0.9300
C43 H43 0.9300
C43 C42 1.377(4)
C65 H65 0.9300
C53 H53 0.9300
C81 H81 0.9300
C81 C82 1.383(4)
B7 H7A 1.1000
B7 B9 1.772(3)
B7 B4 1.769(3)
B7 B8 1.776(3)
C61 H61A 0.9700
C61 H61B 0.9700
C61 C62 1.535(4)
C41 H41 0.9300
C41 C42 1.387(4)
B9 H9 1.1000
B9 B2 1.748(3)
B9 B8 1.755(3)
C62 H62A 0.9700
C62 H62B 0.9700
C24 H24 0.9300
C24 C23 1.366(4)
C24 C25 1.391(4)
B3 B2 1.812(3)
B3 B5 1.765(3)
B3 B6 1.782(3)
B3 B4 1.760(3)
B3 B8 1.795(3)
B3 H3 1.08(2)
B2 B6 1.775(3)
B2 B8 1.791(3)
B2 H2 1.09(2)
C42 H42 0.9300
C90 H90 0.9300
C90 C89 1.385(4)
C23 H23 0.9300
C87 H87 0.9300
C87 C88 1.382(4)
C84 H84 0.9300
C84 C83 1.384(4)
C25 H25 0.9300
B5 B6 1.835(3)
B5 B4 1.789(3)
B5 H5 1.09(3)
C20 H20A 0.9600
C20 H20B 0.9600
C20 H20C 0.9600
B14 B13 1.796(3)
B14 B16 1.840(4)
B14 B15 1.766(4)
B14 H14 1.09(2)
C4AA H4AA 0.9700
C4AA H4AB 0.9700
C4AA C3AA 1.507(3)
B6 H6A 1.101(16)
B6 H6B 1.080(17)
B4 B8 1.755(3)
B4 H4 1.06(3)
B8 H8 1.08(3)
C82 H82 0.9300
C82 C83 1.379(4)
B13 H13 1.1000
B13 B10 1.769(3)
B13 B12 1.752(4)
B13 B15 1.757(4)
C47 H47A 0.9600
C47 H47B 0.9600
C47 H47C 0.9600
B10 H10 1.1000
B10 B11 1.775(4)
B10 B12 1.778(3)
B11 H11 1.1000
B11 B12 1.745(4)
B11 B18 1.792(4)
B11 B17 1.751(4)
C3AA H3AA 0.9700
C3AA H3AB 0.9700
C3AA C2AA 1.522(4)
C83 H83 0.9300
O1 C95 1.456(6)
O1 C94 1.397(5)
B16 B15 1.780(4)
B16 B18 1.840(4)
B16 B17 1.774(4)
B16 H16A 1.08(3)
B16 H16B 1.12(3)
B12 H12 1.1000
B12 B15 1.791(4)
B12 B17 1.798(4)
B15 H15 1.1000
B15 B17 1.820(4)
B18 B17 1.771(4)
B18 H18 1.10(3)
C88 H88 0.9300
C88 C89 1.383(4)
B17 H17 1.1000
C64 H64A 0.9600
C64 H64B 0.9600
C64 H64C 0.9600
C89 H89 0.9300
C2AA H2AA 0.9600
C2AA H2AB 0.9600
C2AA H2AC 0.9600
C95 H95A 0.9700
C95 H95B 0.9700
C95 C96 1.512(7)
C93 H93A 0.9600
C93 H93B 0.9600
C93 H93C 0.9600
C93 C94 1.540(7)
C96 H96A 0.9600
C96 H96B 0.9600
C96 H96C 0.9600
C94 H94A 0.9700
C94 H94B 0.9700

loop_
_geom_torsion_atom_site_label_1
_geom_torsion_atom_site_label_2
_geom_torsion_atom_site_label_3
_geom_torsion_atom_site_label_4
_geom_torsion
Ag2 P3 C67 C68 13.97(18)
Ag2 P3 C67 C72 -174.50(16)
Ag2 P3 C73 C74 80.87(18)
Ag2 P3 C73 C78 -92.67(17)
Ag2 P3 C91 C92 -18.79(15)
Ag2 P3 C91 B14 -163.19(14)
Ag2 P3 C91 B13 120.70(14)
Ag2 P3 C91 B10 50.90(14)
Ag2 P4 C85 C86 -94.9(2)
Ag2 P4 C85 C90 77.0(2)
Ag2 P4 C92 C91 11.67(15)
Ag2 P4 C92 B10 -57.06(14)
Ag2 P4 C92 B11 -125.04(14)
Ag2 P4 C92 B18 159.76(16)
Ag2 P4 C79 C80 20.9(2)
Ag2 P4 C79 C84 -161.13(18)
Ag2 N3 C55 C56 5.2(2)
Ag2 N3 C55 C54 -174.28(16)
Ag2 N3 C51 C52 173.62(15)
Ag2 N3 C51 C50 -7.3(3)
Ag2 N4 C56 C55 -12.0(2)
Ag2 N4 C56 C57 167.72(16)
Ag2 N4 C60 C59 -162.36(17)
Ag2 N4 C60 C61 21.3(3)
Ag1 P1 C46 C45 19.76(14)
Ag1 P1 C46 B7 -50.59(14)
Ag1 P1 C46 B5 162.51(14)
Ag1 P1 C46 B4 -121.19(14)
Ag1 P1 C27 C28 -87.56(18)
Ag1 P1 C27 C32 88.36(18)
Ag1 P1 C21 C22 -6.5(2)
Ag1 P1 C21 C26 -179.70(16)
Ag1 P2 C39 C40 154.25(15)
Ag1 P2 C39 C44 -26.5(2)
Ag1 P2 C45 C46 -11.89(14)
Ag1 P2 C45 B1 -159.85(14)
Ag1 P2 C45 B7 56.74(13)
Ag1 P2 C45 B9 124.73(12)
Ag1 P2 C33 C34 103.59(18)
Ag1 P2 C33 C38 -68.38(17)
Ag1 N2 C16 C17 9.6(3)
Ag1 N2 C16 C15 -170.31(15)
Ag1 N2 C10 C9 -9.9(2)
Ag1 N2 C10 C11 171.06(15)
Ag1 N1 C9 C10 10.6(2)
Ag1 N1 C9 C8 -171.56(15)
Ag1 N1 C5 C6 170.79(16)
Ag1 N1 C5 C4 -11.1(3)
P1 C46 C45 P2 -5.08(19)
P1 C46 C45 B1 145.89(14)
P1 C46 C45 B7 -105.80(15)
P1 C46 C45 B9 -144.34(13)
P1 C46 B7 C45 109.13(15)
P1 C46 B7 B9 145.26(13)
P1 C46 B7 B4 -112.55(15)
P1 C46 B7 B8 -153.39(13)
P1 C46 B5 B3 151.36(14)
P1 C46 B5 B6 -146.48(14)
P1 C46 B5 B4 111.74(16)
P1 C46 B4 B7 104.30(15)
P1 C46 B4 B3 -150.87(14)
P1 C46 B4 B5 -111.96(16)
P1 C46 B4 B8 145.88(13)
P1 C27 C32 C31 -178.81(19)
P1 C21 C22 C23 -174.10(18)
P1 C21 C26 C25 173.21(19)
P2 C39 C40 C41 177.77(17)
P2 C39 C44 C43 -177.26(18)
P2 C45 B1 B9 -107.43(16)
P2 C45 B1 B2 -147.27(14)
P2 C45 B1 B6 151.26(13)
P2 C45 B7 C46 -110.90(14)
P2 C45 B7 B9 110.57(14)
P2 C45 B7 B4 -147.11(13)
P2 C45 B7 B8 151.52(13)
P2 C45 B9 B1 114.80(16)
P2 C45 B9 B7 -100.59(15)
P2 C45 B9 B2 154.53(13)
P2 C45 B9 B8 -142.24(13)
P2 C33 C34 C35 -170.02(17)
P2 C33 C38 C37 172.04(19)
P3 C67 C68 C69 172.55(18)
P3 C67 C72 C71 -172.95(19)
P3 C73 C74 C75 -174.15(17)
P3 C73 C78 C77 174.91(17)
P3 C91 B14 B13 -110.58(17)
P3 C91 B14 B16 148.06(14)
P3 C91 B14 B15 -150.01(15)
P3 C91 B13 B14 112.25(17)
P3 C91 B13 B10 -103.76(16)
P3 C91 B13 B12 -145.71(15)
P3 C91 B13 B15 151.11(15)
P3 C91 B10 C92 -109.93(15)
P3 C91 B10 B13 111.51(16)
P3 C91 B10 B11 -146.66(14)
P3 C91 B10 B12 152.52(14)
P4 C85 C86 C87 170.4(2)
P4 C85 C90 C89 -172.6(3)
P4 C92 C91 P3 4.6(2)
P4 C92 C91 B14 151.84(14)
P4 C92 C91 B13 -138.24(15)
P4 C92 C91 B10 -99.87(16)
P4 C92 B10 C91 111.87(15)
P4 C92 B10 B13 147.93(14)
P4 C92 B10 B11 -110.34(16)
P4 C92 B10 B12 -150.81(14)
P4 C92 B11 B10 100.23(16)
P4 C92 B11 B12 141.77(15)
P4 C92 B11 B18 -115.27(17)
P4 C92 B11 B17 -154.45(15)
P4 C92 B18 B11 106.73(18)
P4 C92 B18 B16 -152.36(15)
P4 C92 B18 B17 146.09(16)
P4 C79 C80 C81 177.20(18)
P4 C79 C84 C83 -177.7(2)
N2 C16 C17 C18 120.8(2)
N2 C16 C15 C0AA 0.2(3)
N2 C10 C9 N1 -0.5(3)
N2 C10 C9 C8 -178.40(18)
N2 C10 C11 C12 -179.96(19)
N2 C10 C11 C0AA 0.4(3)
N3 C55 C56 N4 4.6(3)
N3 C55 C56 C57 -175.07(19)
N3 C55 C54 C66 177.3(2)
N3 C55 C54 C53 -0.1(3)
N3 C51 C52 C53 -0.3(3)
N3 C51 C50 C49 -121.4(2)
N1 C9 C8 C13 -179.6(2)
N1 C9 C8 C7 -0.6(3)
N1 C5 C6 C7 0.2(3)
N1 C5 C4 C4AA 174.3(2)
N4 C56 C57 C58 -4.0(3)
N4 C56 C57 C65 176.5(2)
N4 C60 C61 C62 109.7(2)
C39 P2 C45 C46 -146.18(14)
C39 P2 C45 B1 65.85(17)
C39 P2 C45 B7 -77.56(14)
C39 P2 C45 B9 -9.57(16)
C39 P2 C33 C34 -122.60(19)
C39 P2 C33 C38 65.43(18)
C39 C40 C41 C42 0.0(4)
C39 C44 C43 C42 -1.1(4)
C46 P1 C27 C28 30.4(2)
C46 P1 C27 C32 -153.64(18)
C46 P1 C21 C22 -129.23(17)
C46 P1 C21 C26 57.6(2)
C46 C45 B1 B9 103.19(17)
C46 C45 B1 B2 63.34(19)
C46 C45 B1 B6 1.9(2)
C46 C45 B7 B9 -138.53(15)
C46 C45 B7 B4 -36.21(14)
C46 C45 B7 B8 -97.58(16)
C46 C45 B9 B1 -105.85(17)
C46 C45 B9 B7 38.76(14)
C46 C45 B9 B2 -66.12(18)
C46 C45 B9 B8 -2.89(19)
C46 B7 B9 C45 -34.50(13)
C46 B7 B9 B1 -4.91(19)
C46 B7 B9 B2 58.19(19)
C46 B7 B9 B8 97.75(16)
C46 B7 B4 B3 -93.04(16)
C46 B7 B4 B5 -30.33(13)
C46 B7 B4 B8 -132.45(15)
C46 B7 B8 B9 -98.82(16)
C46 B7 B8 B3 2.83(19)
C46 B7 B8 B2 -60.88(19)
C46 B7 B8 B4 40.87(14)
C46 B5 B6 B1 2.66(19)
C46 B5 B6 B3 -98.84(17)
C46 B5 B6 B2 -57.76(19)
C46 B5 B4 B7 31.85(14)
C46 B5 B4 B3 134.59(17)
C46 B5 B4 B8 95.44(17)
C46 B4 B8 B7 -40.84(13)
C46 B4 B8 B9 -4.4(2)
C46 B4 B8 B3 95.95(16)
C46 B4 B8 B2 58.31(19)
C28 C27 C32 C31 -2.7(3)
C28 C29 C30 C31 -1.9(4)
C27 P1 C46 C45 -104.16(14)
C27 P1 C46 B7 -174.52(14)
C27 P1 C46 B5 38.59(18)
C27 P1 C46 B4 114.89(15)
C27 P1 C21 C22 121.02(18)
C27 P1 C21 C26 -52.1(2)
C27 C28 C29 C30 -0.1(3)
C27 C32 C31 C30 0.8(4)
C67 P3 C73 C74 -151.28(17)
C67 P3 C73 C78 35.18(19)
C67 P3 C91 C92 -147.52(14)
C67 P3 C91 B14 68.09(17)
C67 P3 C91 B13 -8.03(17)
C67 P3 C91 B10 -77.83(16)
C67 C68 C69 C70 1.1(4)
C67 C72 C71 C70 1.1(4)
C16 N2 C10 C9 177.90(18)
C16 N2 C10 C11 -1.1(3)
C16 C17 C18 C19 -179.38(18)
C16 C15 C0AA C11 -0.9(3)
C10 N2 C16 C17 -179.26(18)
C10 N2 C16 C15 0.8(3)
C10 C9 C8 C13 -1.8(3)
C10 C9 C8 C7 177.28(19)
C10 C11 C12 C13 -1.6(3)
C10 C11 C0AA C15 0.7(3)
C9 N1 C5 C6 -1.1(3)
C9 N1 C5 C4 176.98(19)
C9 C10 C11 C12 1.0(3)
C9 C10 C11 C0AA -178.64(19)
C9 C8 C13 C12 1.3(3)
C9 C8 C7 C6 -0.4(3)
C45 P2 C39 C40 -82.30(19)
C45 P2 C39 C44 96.94(18)
C45 P2 C33 C34 -11.3(2)
C45 P2 C33 C38 176.76(16)
C45 C46 B7 B9 36.14(14)
C45 C46 B7 B4 138.32(15)
C45 C46 B7 B8 97.49(16)
C45 C46 B5 B3 -63.92(19)
C45 C46 B5 B6 -1.8(2)
C45 C46 B5 B4 -103.54(17)
C45 C46 B4 B7 -38.98(14)
C45 C46 B4 B3 65.84(18)
C45 C46 B4 B5 104.75(16)
C45 C46 B4 B8 2.60(19)
C45 B1 B9 B7 -31.09(15)
C45 B1 B9 B2 -133.70(17)
C45 B1 B9 B8 -94.72(16)
C45 B1 B2 B9 40.85(15)
C45 B1 B2 B3 -60.18(19)
C45 B1 B2 B6 -100.37(17)
C45 B1 B2 B8 2.9(2)
C45 B1 B6 B3 57.52(19)
C45 B1 B6 B2 98.11(17)
C45 B1 B6 B5 -2.68(19)
C45 B7 B9 B1 29.59(14)
C45 B7 B9 B2 92.69(16)
C45 B7 B9 B8 132.25(15)
C45 B7 B4 C46 34.63(13)
C45 B7 B4 B3 -58.41(19)
C45 B7 B4 B5 4.29(19)
C45 B7 B4 B8 -97.83(15)
C45 B7 B8 B9 -41.09(14)
C45 B7 B8 B3 60.56(18)
C45 B7 B8 B2 -3.14(19)
C45 B7 B8 B4 98.60(16)
C45 B9 B2 B1 -37.23(14)
C45 B9 B2 B3 63.43(18)
C45 B9 B2 B6 -0.3(2)
C45 B9 B2 B8 100.05(16)
C45 B9 B8 B7 40.88(13)
C45 B9 B8 B3 -58.62(18)
C45 B9 B8 B2 -95.75(15)
C45 B9 B8 B4 4.47(19)
C8 C13 C12 C11 0.4(4)
C68 C67 C72 C71 -1.6(3)
C40 C39 C44 C43 2.0(3)
C40 C41 C42 C43 0.9(4)
C73 P3 C67 C68 -112.69(17)
C73 P3 C67 C72 58.8(2)
C73 P3 C91 C92 104.17(15)
C73 P3 C91 B14 -40.22(18)
C73 P3 C91 B13 -116.34(15)
C73 P3 C91 B10 173.87(14)
C73 C74 C75 C76 -0.3(3)
C73 C78 C77 C76 -1.1(3)
C29 C28 C27 P1 178.35(17)
C29 C28 C27 C32 2.4(3)
C29 C30 C31 C32 1.5(4)
C85 P4 C92 C91 -108.84(15)
C85 P4 C92 B10 -177.57(14)
C85 P4 C92 B11 114.45(16)
C85 P4 C92 B18 39.3(2)
C85 P4 C79 C80 147.89(18)
C85 P4 C79 C84 -34.2(2)
C85 C86 C87 C88 1.3(4)
C85 C90 C89 C88 1.9(5)
C92 P4 C85 C86 21.0(2)
C92 P4 C85 C90 -167.1(2)
C92 P4 C79 C80 -98.45(19)
C92 P4 C79 C84 79.5(2)
C92 C91 B14 B13 103.11(18)
C92 C91 B14 B16 1.8(2)
C92 C91 B14 B15 63.7(2)
C92 C91 B13 B14 -105.50(18)
C92 C91 B13 B10 38.49(16)
C92 C91 B13 B12 -3.5(2)
C92 C91 B13 B15 -66.64(19)
C92 C91 B10 B13 -138.56(17)
C92 C91 B10 B11 -36.73(15)
C92 C91 B10 B12 -97.54(18)
C92 B10 B11 B12 -132.54(17)
C92 B10 B11 B18 -29.74(15)
C92 B10 B11 B17 -92.88(19)
C92 B10 B12 B13 -99.03(17)
C92 B10 B12 B11 40.83(16)
C92 B10 B12 B15 -61.1(2)
C92 B10 B12 B17 3.0(2)
C92 B11 B12 B13 -4.2(2)
C92 B11 B12 B10 -40.53(15)
C92 B11 B12 B15 59.0(2)
C92 B11 B12 B17 96.41(18)
C92 B11 B18 B16 -100.09(19)
C92 B11 B18 B17 -134.50(19)
C92 B11 B17 B16 -0.4(2)
C92 B11 B17 B12 -99.93(18)
C92 B11 B17 B15 -63.6(2)
C92 B11 B17 B18 36.84(16)
C92 B18 B17 B11 -40.24(17)
C92 B18 B17 B16 100.72(19)
C92 B18 B17 B12 -2.3(2)
C92 B18 B17 B15 60.0(2)
C55 N3 C51 C52 0.4(3)
C55 N3 C51 C50 179.51(18)
C55 C56 C57 C58 175.7(2)
C55 C56 C57 C65 -3.8(3)
C55 C54 C66 C65 -0.8(3)
C55 C54 C53 C52 0.2(3)
C21 P1 C46 C45 148.51(14)
C21 P1 C46 B7 78.16(16)
C21 P1 C46 B5 -68.74(17)
C21 P1 C46 B4 7.56(17)
C21 P1 C27 C28 143.83(18)
C21 P1 C27 C32 -40.2(2)
C21 C22 C23 C24 0.9(4)
C21 C26 C25 C24 0.0(4)
C51 N3 C55 C56 179.21(18)
C51 N3 C55 C54 -0.3(3)
C51 C52 C53 C54 -0.1(3)
C56 N4 C60 C59 2.8(3)
C56 N4 C60 C61 -173.5(2)
C56 C55 C54 C66 -2.2(3)
C56 C55 C54 C53 -179.5(2)
C56 C57 C58 C59 3.0(4)
C56 C57 C65 C66 0.9(4)
C33 P2 C39 C40 30.9(2)
C33 P2 C39 C44 -149.86(17)
C33 P2 C45 C46 103.81(14)
C33 P2 C45 B1 -44.15(18)
C33 P2 C45 B7 172.44(13)
C33 P2 C45 B9 -119.57(14)
C33 C34 C35 C36 -1.0(3)
C33 C38 C37 C36 -1.2(4)
C44 C39 C40 C41 -1.5(3)
C44 C43 C42 C41 -0.3(4)
C79 P4 C85 C86 133.3(2)
C79 P4 C85 C90 -54.8(2)
C79 P4 C92 C91 140.50(15)
C79 P4 C92 B10 71.77(16)
C79 P4 C92 B11 3.79(18)
C79 P4 C92 B18 -71.41(19)
C79 C80 C81 C82 0.7(4)
C79 C84 C83 C82 0.6(4)
C34 C33 C38 C37 -0.6(3)
C34 C35 C36 C37 -0.9(4)
C17 C16 C15 C0AA -179.7(2)
C11 C10 C9 N1 178.56(18)
C11 C10 C9 C8 0.6(3)
C15 C16 C17 C18 -59.3(3)
C35 C36 C37 C38 2.0(4)
C54 C55 C56 N4 -175.86(19)
C54 C55 C56 C57 4.4(3)
C54 C66 C65 C57 1.4(4)
C52 C51 C50 C49 57.7(3)
C72 C67 C68 C69 0.6(3)
C91 P3 C67 C68 136.45(16)
C91 P3 C67 C72 -52.0(2)
C91 P3 C73 C74 -35.89(19)
C91 P3 C73 C78 150.56(17)
C91 C92 B10 B13 36.06(15)
C91 C92 B10 B11 137.79(17)
C91 C92 B10 B12 97.33(17)
C91 C92 B11 B10 -39.50(16)
C91 C92 B11 B12 2.0(2)
C91 C92 B11 B18 105.00(18)
C91 C92 B11 B17 65.8(2)
C91 C92 B18 B11 -103.39(18)
C91 C92 B18 B16 -2.5(2)
C91 C92 B18 B17 -64.0(2)
C91 B14 B13 B10 -31.68(16)
C91 B14 B13 B12 -95.37(18)
C91 B14 B13 B15 -134.58(19)
C91 B14 B16 B15 98.45(18)
C91 B14 B16 B18 -3.0(2)
C91 B14 B16 B17 57.4(2)
C91 B14 B15 B13 40.16(16)
C91 B14 B15 B16 -100.91(18)
C91 B14 B15 B12 2.0(2)
C91 B14 B15 B17 -60.8(2)
C91 B13 B10 C92 -34.61(15)
C91 B13 B10 B11 -96.77(17)
C91 B13 B10 B12 -132.05(17)
C91 B13 B12 B10 41.21(15)
C91 B13 B12 B11 4.7(2)
C91 B13 B12 B15 -95.69(17)
C91 B13 B12 B17 -58.3(2)
C91 B13 B15 B14 -36.54(15)
C91 B13 B15 B16 0.6(2)
C91 B13 B15 B12 100.24(17)
C91 B13 B15 B17 63.6(2)
C91 B10 B11 C92 35.17(14)
C91 B10 B11 B12 -97.37(17)
C91 B10 B11 B18 5.4(2)
C91 B10 B11 B17 -57.7(2)
C91 B10 B12 B13 -41.11(15)
C91 B10 B12 B11 98.76(18)
C91 B10 B12 B15 -3.1(2)
C91 B10 B12 B17 60.9(2)
C74 C73 C78 C77 1.2(3)
C50 C51 C52 C53 -179.3(2)
C50 C49 C48 C47 -178.7(2)
C5 N1 C9 C10 -176.52(18)
C5 N1 C9 C8 1.3(3)
C5 C6 C7 C8 0.6(3)
C5 C4 C4AA C3AA 177.4(2)
C6 C5 C4 C4AA -7.6(3)
C86 C85 C90 C89 -0.3(4)
C86 C87 C88 C89 0.3(5)
C80 C79 C84 C83 0.2(4)
C80 C81 C82 C83 0.1(4)
C59 C60 C61 C62 -66.7(3)
C13 C8 C7 C6 178.6(2)
C38 C33 C34 C35 1.7(3)
C7 C8 C13 C12 -177.7(2)
C48 C49 C50 C51 177.49(18)
C75 C76 C77 C78 0.2(3)
C78 C73 C74 C75 -0.6(3)
C60 N4 C56 C55 -178.59(19)
C60 N4 C56 C57 1.1(3)
C60 C59 C58 C57 0.7(4)
C60 C61 C62 C63 -55.0(3)
C12 C11 C0AA C15 -179.0(2)
C77 C76 C75 C74 0.5(3)
C0AA C11 C12 C13 178.1(2)
C58 C57 C65 C66 -178.6(2)
C58 C59 C60 N4 -3.8(4)
C58 C59 C60 C61 172.5(2)
C4 C5 C6 C7 -177.9(2)
C4 C4AA C3AA C2AA -179.8(3)
C22 C21 C26 C25 0.2(3)
C69 C70 C71 C72 0.6(4)
C26 C21 C22 C23 -0.6(3)
B1 C45 B7 C46 103.12(18)
B1 C45 B7 B9 -35.41(16)
B1 C45 B7 B4 66.9(2)
B1 C45 B7 B8 5.5(2)
B1 C45 B9 B7 144.61(17)
B1 C45 B9 B2 39.73(15)
B1 C45 B9 B8 102.96(16)
B1 B9 B2 B3 100.65(17)
B1 B9 B2 B6 36.96(16)
B1 B9 B2 B8 137.28(16)
B1 B9 B8 B7 98.32(16)
B1 B9 B8 B3 -1.2(2)
B1 B9 B8 B2 -38.31(14)
B1 B9 B8 B4 61.91(19)
B1 B2 B6 B3 134.45(15)
B1 B2 B6 B5 94.78(16)
B1 B2 B8 B7 0.3(2)
B1 B2 B8 B9 38.74(15)
B1 B2 B8 B3 -100.14(17)
B1 B2 B8 B4 -63.1(2)
C66 C54 C53 C52 -177.0(2)
C71 C70 C69 C68 -1.6(4)
C65 C57 C58 C59 -177.5(2)
C53 C54 C66 C65 176.4(2)
C81 C82 C83 C84 -0.8(4)
B7 C46 C45 P2 100.72(15)
B7 C46 C45 B1 -108.31(17)
B7 C46 C45 B9 -38.54(14)
B7 C46 B5 B3 4.5(2)
B7 C46 B5 B6 66.6(2)
B7 C46 B5 B4 -35.15(16)
B7 C46 B4 B3 104.83(16)
B7 C46 B4 B5 143.74(16)
B7 C46 B4 B8 41.59(14)
B7 C45 B1 B9 34.45(16)
B7 C45 B1 B2 -5.4(2)
B7 C45 B1 B6 -66.9(2)
B7 C45 B9 B1 -144.61(17)
B7 C45 B9 B2 -104.88(16)
B7 C45 B9 B8 -41.65(14)
B7 B9 B2 B1 -98.17(16)
B7 B9 B2 B3 2.5(2)
B7 B9 B2 B6 -61.2(2)
B7 B9 B2 B8 39.10(15)
B7 B9 B8 B3 -99.50(16)
B7 B9 B8 B2 -136.63(16)
B7 B9 B8 B4 -36.41(15)
B7 B4 B8 B9 36.46(15)
B7 B4 B8 B3 136.79(16)
B7 B4 B8 B2 99.16(17)
B9 C45 B1 B2 -39.84(15)
B9 C45 B1 B6 -101.32(16)
B9 C45 B7 C46 138.53(15)
B9 C45 B7 B4 102.32(16)
B9 C45 B7 B8 40.95(14)
B9 B1 B2 B3 -101.03(16)
B9 B1 B2 B6 -141.22(16)
B9 B1 B2 B8 -37.92(15)
B9 B1 B6 B3 -6.40(19)
B9 B1 B6 B2 34.19(14)
B9 B1 B6 B5 -66.60(17)
B9 B7 B4 C46 96.74(16)
B9 B7 B4 B3 3.7(2)
B9 B7 B4 B5 66.41(18)
B9 B7 B4 B8 -35.71(15)
B9 B7 B8 B3 101.65(17)
B9 B7 B8 B2 37.94(15)
B9 B7 B8 B4 139.69(16)
B9 B2 B6 B1 -36.49(16)
B9 B2 B6 B3 97.96(18)
B9 B2 B6 B5 58.3(2)
B9 B2 B8 B7 -38.48(15)
B9 B2 B8 B3 -138.88(16)
B9 B2 B8 B4 -101.80(17)
B3 B2 B6 B1 -134.45(15)
B3 B2 B6 B5 -39.67(14)
B3 B2 B8 B7 100.40(17)
B3 B2 B8 B9 138.88(16)
B3 B2 B8 B4 37.09(15)
B3 B5 B6 B1 101.50(16)
B3 B5 B6 B2 41.08(15)
B3 B5 B4 C46 -134.59(17)
B3 B5 B4 B7 -102.74(17)
B3 B5 B4 B8 -39.15(15)
B3 B4 B8 B7 -136.79(16)
B3 B4 B8 B9 -100.33(17)
B3 B4 B8 B2 -37.64(15)
B2 B1 B9 C45 133.70(17)
B2 B1 B9 B7 102.62(17)
B2 B1 B9 B8 38.99(15)
B2 B1 B6 B3 -40.60(14)
B2 B1 B6 B5 -100.79(16)
B2 B9 B8 B7 136.63(16)
B2 B9 B8 B3 37.13(15)
B2 B9 B8 B4 100.22(17)
B2 B3 B5 C46 60.29(19)
B2 B3 B5 B6 -40.42(14)
B2 B3 B5 B4 100.53(17)
B2 B3 B6 B1 39.34(14)
B2 B3 B6 B5 133.69(16)
B2 B3 B4 C46 -63.32(18)
B2 B3 B4 B7 -2.2(2)
B2 B3 B4 B5 -100.04(17)
B2 B3 B4 B8 36.85(15)
B2 B3 B8 B7 -99.94(17)
B2 B3 B8 B9 -36.43(14)
B2 B3 B8 B4 -138.29(17)
C90 C85 C86 C87 -1.3(4)
C23 C24 C25 C26 0.3(4)
C87 C88 C89 C90 -1.9(5)
C84 C79 C80 C81 -0.8(3)
C25 C24 C23 C22 -0.7(4)
B5 C46 C45 P2 -151.04(14)
B5 C46 C45 B1 -0.1(2)
B5 C46 C45 B7 108.24(17)
B5 C46 C45 B9 69.70(19)
B5 C46 B7 C45 -102.19(17)
B5 C46 B7 B9 -66.1(2)
B5 C46 B7 B4 36.13(16)
B5 C46 B7 B8 -4.7(2)
B5 C46 B4 B7 -143.74(16)
B5 C46 B4 B3 -38.91(15)
B5 C46 B4 B8 -102.15(16)
B5 B3 B2 B1 0.4(2)
B5 B3 B2 B9 -64.26(19)
B5 B3 B2 B6 41.95(14)
B5 B3 B2 B8 -100.74(16)
B5 B3 B6 B1 -94.35(16)
B5 B3 B6 B2 -133.69(16)
B5 B3 B4 C46 36.71(14)
B5 B3 B4 B7 97.87(17)
B5 B3 B4 B8 136.89(17)
B5 B3 B8 B7 -0.4(2)
B5 B3 B8 B9 63.06(19)
B5 B3 B8 B2 99.49(17)
B5 B3 B8 B4 -38.80(15)
B5 B4 B8 B7 -98.46(17)
B5 B4 B8 B9 -61.99(19)
B5 B4 B8 B3 38.34(15)
B5 B4 B8 B2 0.7(2)
C20 C19 C18 C17 178.98(19)
B14 C91 B13 B10 143.99(18)
B14 C91 B13 B12 102.04(18)
B14 C91 B13 B15 38.86(17)
B14 C91 B10 C92 102.45(19)
B14 C91 B10 B13 -36.11(18)
B14 C91 B10 B11 65.7(2)
B14 C91 B10 B12 4.9(2)
B14 B13 B10 C92 -4.6(2)
B14 B13 B10 C91 30.02(15)
B14 B13 B10 B11 -66.7(2)
B14 B13 B10 B12 -102.04(19)
B14 B13 B12 B10 98.51(17)
B14 B13 B12 B11 62.0(2)
B14 B13 B12 B15 -38.39(16)
B14 B13 B12 B17 -1.0(2)
B14 B13 B15 B16 37.14(18)
B14 B13 B15 B12 136.78(18)
B14 B13 B15 B17 100.17(18)
B14 B16 B15 B13 -36.67(17)
B14 B16 B15 B12 -100.40(19)
B14 B16 B15 B17 -134.08(17)
B14 B16 B18 C92 3.2(2)
B14 B16 B18 B11 67.1(2)
B14 B16 B18 B17 101.56(18)
B14 B16 B17 B11 -57.4(2)
B14 B16 B17 B12 5.9(2)
B14 B16 B17 B15 39.46(15)
B14 B16 B17 B18 -94.09(18)
B14 B15 B17 B11 64.7(2)
B14 B15 B17 B16 -41.78(16)
B14 B15 B17 B12 100.90(18)
B14 B15 B17 B18 0.5(2)
B6 B1 B9 C45 99.45(16)
B6 B1 B9 B7 68.37(18)
B6 B1 B9 B2 -34.25(14)
B6 B1 B9 B8 4.7(2)
B6 B1 B2 B9 141.22(16)
B6 B1 B2 B3 40.19(14)
B6 B1 B2 B8 103.29(17)
B6 B3 B2 B1 -41.58(15)
B6 B3 B2 B9 -106.21(17)
B6 B3 B2 B8 -142.69(16)
B6 B3 B5 C46 100.72(17)
B6 B3 B5 B4 140.95(17)
B6 B3 B4 C46 -0.3(2)
B6 B3 B4 B7 60.8(2)
B6 B3 B4 B5 -37.02(16)
B6 B3 B4 B8 99.87(18)
B6 B3 B8 B7 -66.48(19)
B6 B3 B8 B9 -3.0(2)
B6 B3 B8 B2 33.46(15)
B6 B3 B8 B4 -104.83(17)
B6 B2 B8 B7 66.7(2)
B6 B2 B8 B9 105.17(17)
B6 B2 B8 B3 -33.71(15)
B6 B2 B8 B4 3.4(2)
B6 B5 B4 C46 -99.80(17)
B6 B5 B4 B7 -67.95(19)
B6 B5 B4 B3 34.79(15)
B6 B5 B4 B8 -4.4(2)
B4 C46 C45 P2 139.45(13)
B4 C46 C45 B1 -69.59(19)
B4 C46 C45 B7 38.73(14)
B4 C46 C45 B9 0.2(2)
B4 C46 B7 C45 -138.32(15)
B4 C46 B7 B9 -102.19(16)
B4 C46 B7 B8 -40.83(14)
B4 C46 B5 B3 39.63(15)
B4 C46 B5 B6 101.78(17)
B4 B7 B9 C45 -96.52(16)
B4 B7 B9 B1 -66.93(19)
B4 B7 B9 B2 -3.8(2)
B4 B7 B9 B8 35.74(15)
B4 B7 B8 B9 -139.69(16)
B4 B7 B8 B3 -38.04(15)
B4 B7 B8 B2 -101.75(17)
B4 B3 B2 B1 64.44(19)
B4 B3 B2 B9 -0.2(2)
B4 B3 B2 B6 106.02(17)
B4 B3 B2 B8 -36.68(15)
B4 B3 B5 C46 -40.24(15)
B4 B3 B5 B6 -140.95(17)
B4 B3 B6 B1 -57.9(2)
B4 B3 B6 B2 -97.20(18)
B4 B3 B6 B5 36.50(16)
B4 B3 B8 B7 38.35(15)
B4 B3 B8 B9 101.86(17)
B4 B3 B8 B2 138.29(17)
B4 B5 B6 B1 66.67(18)
B4 B5 B6 B3 -34.83(15)
B4 B5 B6 B2 6.3(2)
B8 B7 B9 C45 -132.25(15)
B8 B7 B9 B1 -102.66(17)
B8 B7 B9 B2 -39.56(15)
B8 B7 B4 C46 132.45(15)
B8 B7 B4 B3 39.41(15)
B8 B7 B4 B5 102.12(16)
B8 B9 B2 B1 -137.28(16)
B8 B9 B2 B3 -36.62(15)
B8 B9 B2 B6 -100.31(18)
B8 B3 B2 B1 101.12(16)
B8 B3 B2 B9 36.48(15)
B8 B3 B2 B6 142.69(16)
B8 B3 B5 C46 -2.3(2)
B8 B3 B5 B6 -103.00(17)
B8 B3 B5 B4 37.95(15)
B8 B3 B6 B1 5.7(2)
B8 B3 B6 B2 -33.59(15)
B8 B3 B6 B5 100.10(17)
B8 B3 B4 C46 -100.17(16)
B8 B3 B4 B7 -39.02(15)
B8 B3 B4 B5 -136.89(17)
B8 B2 B6 B1 -100.65(17)
B8 B2 B6 B3 33.80(15)
B8 B2 B6 B5 -5.9(2)
B13 C91 B14 B16 -101.36(18)
B13 C91 B14 B15 -39.43(16)
B13 C91 B10 C92 138.56(17)
B13 C91 B10 B11 101.84(18)
B13 C91 B10 B12 41.02(16)
B13 B14 B16 B15 34.54(16)
B13 B14 B16 B18 -66.88(19)
B13 B14 B16 B17 -6.5(2)
B13 B14 B15 B16 -141.07(18)
B13 B14 B15 B12 -38.11(17)
B13 B14 B15 B17 -100.98(18)
B13 B10 B11 C92 97.09(17)
B13 B10 B11 B12 -35.45(16)
B13 B10 B11 B18 67.3(2)
B13 B10 B11 B17 4.2(2)
B13 B10 B12 B11 139.87(18)
B13 B10 B12 B15 37.96(17)
B13 B10 B12 B17 102.01(19)
B13 B12 B15 B14 39.09(17)
B13 B12 B15 B16 105.39(19)
B13 B12 B15 B17 138.80(18)
B13 B12 B17 B11 101.96(19)
B13 B12 B17 B16 -3.2(2)
B13 B12 B17 B15 -36.76(16)
B13 B12 B17 B18 63.0(2)
B13 B15 B17 B11 0.2(2)
B13 B15 B17 B16 -106.31(19)
B13 B15 B17 B12 36.37(16)
B13 B15 B17 B18 -64.1(2)
B10 C92 C91 P3 104.46(16)
B10 C92 C91 B14 -108.29(18)
B10 C92 C91 B13 -38.38(16)
B10 C92 B11 B12 41.53(16)
B10 C92 B11 B18 144.50(18)
B10 C92 B11 B17 105.32(19)
B10 C92 B18 B11 -34.69(18)
B10 C92 B18 B16 66.2(2)
B10 C92 B18 B17 4.7(2)
B10 C91 B14 B13 34.98(17)
B10 C91 B14 B16 -66.4(2)
B10 C91 B14 B15 -4.5(2)
B10 C91 B13 B14 -143.99(18)
B10 C91 B13 B12 -41.95(15)
B10 C91 B13 B15 -105.13(19)
B10 B13 B12 B11 -36.49(17)
B10 B13 B12 B15 -136.90(18)
B10 B13 B12 B17 -99.49(19)
B10 B13 B15 B14 -97.76(18)
B10 B13 B15 B16 -60.6(2)
B10 B13 B15 B12 39.02(16)
B10 B13 B15 B17 2.4(2)
B10 B11 B12 B13 36.34(16)
B10 B11 B12 B15 99.51(19)
B10 B11 B12 B17 136.94(18)
B10 B11 B18 C92 31.06(16)
B10 B11 B18 B16 -69.0(2)
B10 B11 B18 B17 -103.4(2)
B10 B11 B17 B16 60.5(2)
B10 B11 B17 B12 -39.10(17)
B10 B11 B17 B15 -2.7(2)
B10 B11 B17 B18 97.67(19)
B10 B12 B15 B14 0.8(2)
B10 B12 B15 B13 -38.28(16)
B10 B12 B15 B16 67.1(2)
B10 B12 B15 B17 100.51(19)
B10 B12 B17 B11 38.45(17)
B10 B12 B17 B16 -66.7(2)
B10 B12 B17 B15 -100.26(19)
B10 B12 B17 B18 -0.5(2)
B11 C92 C91 P3 143.76(14)
B11 C92 C91 B14 -69.0(2)
B11 C92 C91 B13 0.9(2)
B11 C92 C91 B10 39.30(16)
B11 C92 B10 C91 -137.79(17)
B11 C92 B10 B13 -101.73(18)
B11 C92 B10 B12 -40.46(16)
B11 C92 B18 B16 100.91(19)
B11 C92 B18 B17 39.36(17)
B11 B10 B12 B13 -139.87(18)
B11 B10 B12 B15 -101.9(2)
B11 B10 B12 B17 -37.86(17)
B11 B12 B15 B14 -63.0(2)
B11 B12 B15 B13 -102.12(19)
B11 B12 B15 B16 3.3(2)
B11 B12 B15 B17 36.68(17)
B11 B12 B17 B16 -105.2(2)
B11 B12 B17 B15 -138.71(19)
B11 B12 B17 B18 -38.95(17)
B11 B18 B17 B16 140.96(19)
B11 B18 B17 B12 37.90(17)
B11 B18 B17 B15 100.29(19)
B16 B14 B13 C91 100.02(18)
B16 B14 B13 B10 68.3(2)
B16 B14 B13 B12 4.7(2)
B16 B14 B13 B15 -34.55(16)
B16 B14 B15 B13 141.07(18)
B16 B14 B15 B12 103.0(2)
B16 B14 B15 B17 40.09(16)
B16 B15 B17 B11 106.50(19)
B16 B15 B17 B12 142.68(18)
B16 B15 B17 B18 42.24(17)
B16 B18 B17 B11 -140.96(19)
B16 B18 B17 B12 -103.1(2)
B16 B18 B17 B15 -40.68(16)
B12 B13 B10 C92 97.44(18)
B12 B13 B10 C91 132.05(17)
B12 B13 B10 B11 35.29(16)
B12 B13 B15 B14 -136.78(18)
B12 B13 B15 B16 -99.6(2)
B12 B13 B15 B17 -36.61(17)
B12 B10 B11 C92 132.54(17)
B12 B10 B11 B18 102.80(19)
B12 B10 B11 B17 39.66(17)
B12 B11 B18 C92 94.86(19)
B12 B11 B18 B16 -5.2(2)
B12 B11 B18 B17 -39.63(18)
B12 B11 B17 B16 99.6(2)
B12 B11 B17 B15 36.38(17)
B12 B11 B17 B18 136.77(19)
B12 B15 B17 B11 -36.18(16)
B12 B15 B17 B16 -142.68(18)
B12 B15 B17 B18 -100.44(19)
B15 B14 B13 C91 134.58(19)
B15 B14 B13 B10 102.90(19)
B15 B14 B13 B12 39.21(17)
B15 B14 B16 B18 -101.42(18)
B15 B14 B16 B17 -41.05(16)
B15 B13 B10 C92 58.1(2)
B15 B13 B10 C91 92.70(17)
B15 B13 B10 B11 -4.1(2)
B15 B13 B10 B12 -39.35(16)
B15 B13 B12 B10 136.90(17)
B15 B13 B12 B11 100.40(19)
B15 B13 B12 B17 37.41(17)
B15 B16 B18 C92 -56.8(2)
B15 B16 B18 B11 7.0(2)
B15 B16 B18 B17 41.47(17)
B15 B16 B17 B11 -96.9(2)
B15 B16 B17 B12 -33.52(17)
B15 B16 B17 B18 -133.55(18)
B15 B12 B17 B11 138.71(19)
B15 B12 B17 B16 33.52(17)
B15 B12 B17 B18 99.8(2)
B18 C92 C91 P3 -146.76(15)
B18 C92 C91 B14 0.5(2)
B18 C92 C91 B13 70.4(2)
B18 C92 C91 B10 108.78(19)
B18 C92 B10 C91 -102.26(19)
B18 C92 B10 B13 -66.2(2)
B18 C92 B10 B11 35.53(18)
B18 C92 B10 B12 -4.9(2)
B18 C92 B11 B10 -144.50(18)
B18 C92 B11 B12 -102.96(19)
B18 C92 B11 B17 -39.18(17)
B18 B11 B12 B13 -61.9(2)
B18 B11 B12 B10 -98.20(18)
B18 B11 B12 B15 1.3(2)
B18 B11 B12 B17 38.74(17)
B18 B11 B17 B16 -37.20(19)
B18 B11 B17 B12 -136.77(19)
B18 B11 B17 B15 -100.39(19)
B18 B16 B15 B14 94.08(18)
B18 B16 B15 B13 57.4(2)
B18 B16 B15 B12 -6.3(2)
B18 B16 B15 B17 -40.00(16)
B18 B16 B17 B11 36.66(18)
B18 B16 B17 B12 100.03(19)
B18 B16 B17 B15 133.55(18)
B17 B11 B12 B13 -100.60(19)
B17 B11 B12 B10 -136.94(18)
B17 B11 B12 B15 -37.43(17)
B17 B11 B18 C92 134.50(19)
B17 B11 B18 B16 34.41(18)
B17 B16 B15 B14 134.08(17)
B17 B16 B15 B13 97.4(2)
B17 B16 B15 B12 33.68(17)
B17 B16 B18 C92 -98.3(2)
B17 B16 B18 B11 -34.43(17)
B17 B12 B15 B14 -99.71(19)
B17 B12 B15 B13 -138.80(18)
B17 B12 B15 B16 -33.41(17)
C64 C63 C62 C61 -173.9(2)
C95 O1 C94 C93 166.8(4)
C94 O1 C95 C96 174.2(4)

loop_
_exptl_oxdiff_crystal_face_indexfrac_h
_exptl_oxdiff_crystal_face_indexfrac_k
_exptl_oxdiff_crystal_face_indexfrac_l
_exptl_oxdiff_crystal_face_x
_exptl_oxdiff_crystal_face_y
_exptl_oxdiff_crystal_face_z
11.0000 6.0000 -2.9997 0.1763 0.7767 -0.6199
3.0000 3.0000 -14.9999 0.1811 0.8308 0.5294
-3.0000 -3.0000 14.9999 -0.1811 -0.8308 -0.5294
7.0000 -13.0000 1.0002 -0.9668 0.2165 -0.3412
-6.0000 13.0000 -0.0002 0.9440 -0.2053 0.2272
-8.0000 -1.0000 -9.0002 0.1221 -0.0560 0.9744
1.0000 -14.0000 -6.9999 -0.8870 0.2257 0.4555
1.0000 12.0000 9.0000 0.7142 -0.2215 -0.6598
-8.0000 -11.0000 -1.0002 -0.5399 -0.4893 0.6900
12.0000 -0.0000 -1.9996 -0.2280 0.7332 -0.6626
-11.0000 -1.0000 -2.0003 0.1580 -0.5173 0.8124
